data_4311318
loop_
_publ_author_name
'Shahrad Amerioun'
'Tadahiro Yokosawa'
'Sven Lidin'
'Ulrich H\"aussermann'

_publ_section_title
;
 Phase Stability in the Systems AeAl2-xMgx (Ae = Ca, Sr, Ba): Electron
 Concentration and Size Controlled Variations on the Laves Phase
 Structural Theme
;
_journal_name_full 'Inorganic Chemistry'
_journal_page_first 4751
_journal_page_last 4760
_journal_paper_doi 10.1021/ic0400235
_journal_volume 43
_journal_year 2004
_chemical_formula_sum 'Al40 Ba21'
_chemical_formula_weight 3963.34
_space_group_IT_number 157
_symmetry_space_group_name_Hall 'P 3 -2'
_symmetry_space_group_name_H-M 'P 3 1 m'
_atom_sites_solution_hydrogens geom
_atom_sites_solution_primary direct
_atom_sites_solution_secondary difmap
_audit_creation_method SHELXL-97
_cell_angle_alpha 90.00
_cell_angle_beta 90.00
_cell_angle_gamma 120.00
_cell_formula_units_Z 1
_cell_length_a 10.5681(14)
_cell_length_b 10.5681(14)
_cell_length_c 17.205(6)
_cell_measurement_reflns_used 27
_cell_measurement_temperature 293(2)
_cell_measurement_theta_max 43.22
_cell_measurement_theta_min 7.70
_cell_volume 1664.1(7)
_computing_cell_refinement 'PIRUM (Werner & Ericsson, 1993)'
_computing_data_collection 'EXPOSE in IPDS (Stoe &Cie, 1997)'
_computing_data_reduction 'X-RED  (Stoe & Cie, 1997)'
_computing_molecular_graphics 'Atoms (Dowty, 1997), Diamond v2.1(Brandenburg, 1999)'
_computing_structure_refinement 'SHELXL-97 (Sheldrick, 1997)'
_computing_structure_solution 'SHELXS-97 (Sheldrick, 1990)'
_diffrn_ambient_temperature 293(2)
_diffrn_detector_area_resol_mean 'area detector'
_diffrn_measured_fraction_theta_full 0.980
_diffrn_measured_fraction_theta_max 0.980
_diffrn_measurement_device_type 'Stoe IPDS (version 2.87)'
_diffrn_measurement_method 'fi scan'
_diffrn_radiation_monochromator graphite
_diffrn_radiation_source 'rotating anode'
_diffrn_radiation_type MoK\a
_diffrn_radiation_wavelength 0.71073
_diffrn_reflns_av_R_equivalents 0.0000
_diffrn_reflns_av_sigmaI/netI 0.0093
_diffrn_reflns_limit_h_max 6
_diffrn_reflns_limit_h_min -6
_diffrn_reflns_limit_k_max 13
_diffrn_reflns_limit_k_min 0
_diffrn_reflns_limit_l_max 22
_diffrn_reflns_limit_l_min 0
_diffrn_reflns_number 15692
_diffrn_reflns_theta_full 27.83
_diffrn_reflns_theta_max 27.89
_diffrn_reflns_theta_min 2.37
_diffrn_standards_interval_count 6.0
_exptl_absorpt_coefficient_mu 12.728
_exptl_absorpt_correction_T_max 0.2105
_exptl_absorpt_correction_T_min 0.1384
_exptl_absorpt_correction_type 'numerical (X-shape, (Stoe & Cie, 1997))'
_exptl_crystal_colour silver
_exptl_crystal_density_diffrn 3.955
_exptl_crystal_density_method 'not measured'
_exptl_crystal_description 'needle-like shape'
_exptl_crystal_F_000 1696
_exptl_crystal_size_max 0.10
_exptl_crystal_size_mid 0.07
_exptl_crystal_size_min 0.06
_refine_diff_density_max 1.022
_refine_diff_density_min -0.738
_refine_diff_density_rms 0.175
_refine_ls_abs_structure_details 'Flack H D (1983), Acta Cryst. A39, 876-881'
_refine_ls_abs_structure_Flack 0.12(4)
_refine_ls_extinction_method none
_refine_ls_goodness_of_fit_ref 0.957
_refine_ls_hydrogen_treatment mixed
_refine_ls_matrix_type full
_refine_ls_number_parameters 115
_refine_ls_number_reflns 1425
_refine_ls_number_restraints 1
_refine_ls_restrained_S_all 0.956
_refine_ls_R_factor_all 0.0322
_refine_ls_R_factor_gt 0.0238
_refine_ls_shift/su_max 0.000
_refine_ls_shift/su_mean 0.000
_refine_ls_structure_factor_coef Fsqd
_refine_ls_weighting_details 'calc w=1/[\s^2^(Fo^2^)+(0.0387P)^2^+0.0000P] where P=(Fo^2^+2Fc^2^)/3'
_refine_ls_weighting_scheme calc
_refine_ls_wR_factor_gt 0.0580
_refine_ls_wR_factor_ref 0.0616
_reflns_number_gt 1184
_reflns_number_total 1425
_reflns_threshold_expression >2sigma(I)
_cod_data_source_file ic0400235_1.cif
_cod_data_source_block Ba21Al40
_cod_depositor_comments
;
The following automatic conversions were performed:

data name '_atom_site_symetry_multiplicity' was replaced with
'_atom_site_symmetry_multiplicity' as specified in the replacement
file 'data/replacement-values/replacement_tags.lst'.

Automatic conversion script
Id: cif_correct_tags 9268 2022-04-12 08:56:07Z antanas 
;
_cod_original_cell_volume 1669.16(14)
_cod_original_formula_sum Ba21Al40
_cod_database_code 4311318

loop_
_symmetry_equiv_pos_as_xyz
'x, y, z'
'-y, x-y, z'
'y, x, z'
'-x+y, -x, z'
'-x, -x+y, z'
'x-y, -y, z'

loop_
_atom_site_label
_atom_site_type_symbol
_atom_site_fract_x
_atom_site_fract_y
_atom_site_fract_z
_atom_site_U_iso_or_equiv
_atom_site_adp_type
_atom_site_occupancy
_atom_site_symmetry_multiplicity
_atom_site_calc_flag
_atom_site_refinement_flags
_atom_site_disorder_assembly
_atom_site_disorder_group
Ba11 Ba 0.32948(6) 0.0000 0.00062(13) 0.02111(14) Uani 1 2 d S . .
Ba21 Ba 0.32277(8) 0.0000 0.60696(5) 0.0104(2) Uani 1 2 d S . .
Ba22 Ba 0.0000 0.33208(7) 0.39132(6) 0.0101(2) Uani 1 2 d S . .
Ba31 Ba 0.66502(7) 0.0000 0.89317(6) 0.0099(2) Uani 1 2 d S . .
Ba32 Ba 0.6667 0.3333 0.10476(6) 0.0092(3) Uani 1 3 d S . .
Ba33 Ba 0.0000 0.0000 0.10662(8) 0.0093(3) Uani 1 6 d S . .
Ba41 Ba 0.67063(7) 0.0000 0.67915(4) 0.0088(2) Uani 1 2 d S . .
Ba42 Ba 0.6667 0.3333 0.31998(5) 0.0098(2) Uani 1 3 d S . .
Ba43 Ba 0.0000 0.0000 0.32311(7) 0.0097(3) Uani 1 6 d S . .
B1A Al 0.0000 0.0000 0.6920(5) 0.0157(14) Uani 1 6 d S . .
B1B Al 0.6667 0.3333 0.6532(3) 0.0137(11) Uani 1 3 d S . .
B1C Al 0.3309(3) 0.3309(3) 0.3307(4) 0.0146(10) Uani 1 2 d S . .
B1AA Al 0.0000 0.0000 0.9007(5) 0.0117(15) Uani 1 6 d S . .
B1BB Al 0.6667 0.3333 0.9036(3) 0.0111(13) Uani 1 3 d S . .
B1CC Al 0.3342(3) 0.3342(3) 0.0976(3) 0.0097(11) Uani 1 2 d S . .
B2A Al 0.1942(4) 0.0000 0.7940(3) 0.0131(8) Uani 1 2 d S . .
B2B Al 0.8363(4) 0.3363(3) 0.7853(2) 0.0121(6) Uani 1 1 d . . .
B2C Al 0.1551(4) 0.3328(3) 0.21120(18) 0.0107(5) Uani 1 1 d . . .
B2D Al 0.4892(4) 0.0000 0.2117(2) 0.0102(7) Uani 1 2 d S . .
B3A Al 0.0000 0.0000 0.5341(4) 0.0214(14) Uani 1 6 d S . .
B3B Al 0.8168(3) 0.4803(3) 0.5086(2) 0.0189(7) Uani 1 1 d . . .
B3C Al 0.0000 0.7591(4) 0.4793(2) 0.0192(8) Uani 1 2 d S . .

loop_
_atom_site_aniso_label
_atom_site_aniso_U_11
_atom_site_aniso_U_22
_atom_site_aniso_U_33
_atom_site_aniso_U_23
_atom_site_aniso_U_13
_atom_site_aniso_U_12
Ba11 0.0188(2) 0.0178(3) 0.0264(3) 0.000 0.0002(3) 0.00889(16)
Ba21 0.0112(3) 0.0093(4) 0.0102(5) 0.000 0.0017(4) 0.0047(2)
Ba22 0.0088(4) 0.0113(4) 0.0094(4) 0.0004(2) 0.000 0.0044(2)
Ba31 0.0101(4) 0.0096(5) 0.0098(5) 0.000 -0.0003(2) 0.0048(2)
Ba32 0.0092(3) 0.0092(3) 0.0091(5) 0.000 0.000 0.00461(17)
Ba33 0.0094(4) 0.0094(4) 0.0091(6) 0.000 0.000 0.0047(2)
Ba41 0.0093(3) 0.0071(4) 0.0091(5) 0.000 -0.0005(2) 0.00357(19)
Ba42 0.0098(3) 0.0098(3) 0.0098(5) 0.000 0.000 0.00490(17)
Ba43 0.0091(4) 0.0091(4) 0.0109(7) 0.000 0.000 0.0045(2)
B1A 0.0122(17) 0.0122(17) 0.023(4) 0.000 0.000 0.0061(9)
B1B 0.0129(12) 0.0129(12) 0.015(3) 0.000 0.000 0.0064(6)
B1C 0.0089(12) 0.0089(12) 0.026(2) 0.0062(12) 0.0062(12) 0.0043(13)
B1AA 0.010(2) 0.010(2) 0.015(4) 0.000 0.000 0.0050(10)
B1BB 0.0106(17) 0.0106(17) 0.012(3) 0.000 0.000 0.0053(9)
B1CC 0.0121(17) 0.0121(17) 0.005(3) 0.0007(10) 0.0007(10) 0.0061(15)
B2A 0.0145(14) 0.0114(17) 0.0125(17) 0.000 0.0025(12) 0.0057(9)
B2B 0.0128(12) 0.0121(13) 0.0116(14) 0.0010(8) 0.0014(9) 0.0064(9)
B2C 0.0114(12) 0.0095(13) 0.0103(12) -0.0010(9) 0.0014(10) 0.0045(9)
B2D 0.0094(12) 0.0098(16) 0.0117(17) 0.000 0.0010(12) 0.0049(8)
B3A 0.025(2) 0.025(2) 0.013(3) 0.000 0.000 0.0127(11)
B3B 0.0248(16) 0.0162(16) 0.0211(15) -0.0072(12) -0.0095(12) 0.0144(14)
B3C 0.0117(15) 0.0267(16) 0.0141(15) 0.0076(14) 0.000 0.0058(8)

loop_
_atom_type_symbol
_atom_type_description
_atom_type_scat_dispersion_real
_atom_type_scat_dispersion_imag
_atom_type_scat_source
Ba Ba -0.3244 2.2819 'International Tables Vol C Tables 4.2.6.8 and 6.1.1.4'
Al Al 0.0645 0.0514 'International Tables Vol C Tables 4.2.6.8 and 6.1.1.4'

loop_
_geom_angle_atom_site_label_1
_geom_angle_atom_site_label_2
_geom_angle_atom_site_label_3
_geom_angle
_geom_angle_site_symmetry_1
_geom_angle_site_symmetry_3
_geom_angle_publ_flag
B2A Ba11 B1AA 41.79(13) 1_554 1_554 ?
B2A Ba11 B1CC 103.65(8) 1_554 . ?
B1AA Ba11 B1CC 78.23(6) 1_554 . ?
B2A Ba11 B1CC 103.65(8) 1_554 4 ?
B1AA Ba11 B1CC 78.23(6) 1_554 4 ?
B1CC Ba11 B1CC 103.79(11) . 4 ?
B2A Ba11 B1BB 76.94(8) 1_554 3_544 ?
B1AA Ba11 B1BB 102.82(9) 1_554 3_544 ?
B1CC Ba11 B1BB 178.82(5) . 3_544 ?
B1CC Ba11 B1BB 76.99(5) 4 3_544 ?
B2A Ba11 B1BB 76.94(8) 1_554 1_554 ?
B1AA Ba11 B1BB 102.82(9) 1_554 1_554 ?
B1CC Ba11 B1BB 76.99(5) . 1_554 ?
B1CC Ba11 B1BB 178.82(5) 4 1_554 ?
B1BB Ba11 B1BB 102.22(9) 3_544 1_554 ?
B2A Ba11 Ba33 95.91(7) 1_554 . ?
B1AA Ba11 Ba33 54.12(10) 1_554 . ?
B1CC Ba11 Ba33 53.74(5) . . ?
B1CC Ba11 Ba33 53.74(5) 4 . ?
B1BB Ba11 Ba33 127.30(2) 3_544 . ?
B1BB Ba11 Ba33 127.30(2) 1_554 . ?
B2A Ba11 Ba31 53.55(3) 1_554 2_544 ?
B1AA Ba11 Ba31 53.57(3) 1_554 2_544 ?
B1CC Ba11 Ba31 128.21(4) . 2_544 ?
B1CC Ba11 Ba31 53.40(7) 4 2_544 ?
B1BB Ba11 Ba31 52.96(3) 3_544 2_544 ?
B1BB Ba11 Ba31 126.81(9) 1_554 2_544 ?
Ba33 Ba11 Ba31 80.563(15) . 2_544 ?
B2A Ba11 Ba31 53.55(3) 1_554 4_664 ?
B1AA Ba11 Ba31 53.57(3) 1_554 4_664 ?
B1CC Ba11 Ba31 53.40(7) . 4_664 ?
B1CC Ba11 Ba31 128.21(4) 4 4_664 ?
B1BB Ba11 Ba31 126.81(9) 3_544 4_664 ?
B1BB Ba11 Ba31 52.96(3) 1_554 4_664 ?
Ba33 Ba11 Ba31 80.563(15) . 4_664 ?
Ba31 Ba11 Ba31 101.05(4) 2_544 4_664 ?
B2A Ba11 Ba32 126.08(4) 1_554 . ?
B1AA Ba11 Ba32 127.40(3) 1_554 . ?
B1CC Ba11 Ba32 53.20(4) . . ?
B1CC Ba11 Ba32 127.53(9) 4 . ?
B1BB Ba11 Ba32 125.63(3) 3_544 . ?
B1BB Ba11 Ba32 52.23(8) 1_554 . ?
Ba33 Ba11 Ba32 100.99(4) . . ?
Ba31 Ba11 Ba32 178.45(4) 2_544 . ?
Ba31 Ba11 Ba32 79.306(11) 4_664 . ?
B2A Ba11 Ba32 126.08(4) 1_554 3_545 ?
B1AA Ba11 Ba32 127.40(3) 1_554 3_545 ?
B1CC Ba11 Ba32 127.53(9) . 3_545 ?
B1CC Ba11 Ba32 53.20(4) 4 3_545 ?
B1BB Ba11 Ba32 52.23(8) 3_544 3_545 ?
B1BB Ba11 Ba32 125.63(3) 1_554 3_545 ?
Ba33 Ba11 Ba32 100.99(4) . 3_545 ?
Ba31 Ba11 Ba32 79.306(11) 2_544 3_545 ?
Ba31 Ba11 Ba32 178.45(4) 4_664 3_545 ?
Ba32 Ba11 Ba32 100.30(4) . 3_545 ?
B2A Ba11 B2C 140.76(6) 1_554 3 ?
B1AA Ba11 B2C 103.26(11) 1_554 3 ?
B1CC Ba11 B2C 40.43(9) . 3 ?
B1CC Ba11 B2C 78.45(8) 4 3 ?
B1BB Ba11 B2C 139.33(9) 3_544 3 ?
B1BB Ba11 B2C 101.75(8) 1_554 3 ?
Ba33 Ba11 B2C 53.17(5) . 3 ?
Ba31 Ba11 B2C 128.10(5) 2_544 3 ?
Ba31 Ba11 B2C 93.83(6) 4_664 3 ?
Ba32 Ba11 B2C 53.29(5) . 3 ?
Ba32 Ba11 B2C 87.11(6) 3_545 3 ?
B2A Ba21 B3B 118.47(6) . 5_655 ?
B2A Ba21 B3B 118.47(6) . 2_655 ?
B3B Ba21 B3B 121.49(11) 5_655 2_655 ?
B2A Ba21 B3B 136.71(8) . 4_665 ?
B3B Ba21 B3B 96.78(7) 5_655 4_665 ?
B3B Ba21 B3B 45.15(11) 2_655 4_665 ?
B2A Ba21 B3B 136.71(8) . 3_545 ?
B3B Ba21 B3B 45.15(11) 5_655 3_545 ?
B3B Ba21 B3B 96.78(7) 2_655 3_545 ?
B3B Ba21 B3B 56.31(10) 4_665 3_545 ?
B2A Ba21 B2B 46.69(9) . 4_665 ?
B3B Ba21 B2B 139.19(7) 5_655 4_665 ?
B3B Ba21 B2B 91.42(7) 2_655 4_665 ?
B3B Ba21 B2B 90.31(8) 4_665 4_665 ?
B3B Ba21 B2B 113.66(8) 3_545 4_665 ?
B2A Ba21 B2B 46.69(9) . 3_545 ?
B3B Ba21 B2B 91.42(7) 5_655 3_545 ?
B3B Ba21 B2B 139.19(7) 2_655 3_545 ?
B3B Ba21 B2B 113.66(8) 4_665 3_545 ?
B3B Ba21 B2B 90.31(8) 3_545 3_545 ?
B2B Ba21 B2B 49.61(10) 4_665 3_545 ?
B2A Ba21 B3A 87.44(12) . . ?
B3B Ba21 B3A 85.07(7) 5_655 . ?
B3B Ba21 B3A 85.07(7) 2_655 . ?
B3B Ba21 B3A 121.98(11) 4_665 . ?
B3B Ba21 B3A 121.98(11) 3_545 . ?
B2B Ba21 B3A 124.28(10) 4_665 . ?
B2B Ba21 B3A 124.28(10) 3_545 . ?
B2A Ba21 Ba41 60.64(3) . 2_545 ?
B3B Ba21 Ba41 59.02(6) 5_655 2_545 ?
B3B Ba21 Ba41 156.98(6) 2_655 2_545 ?
B3B Ba21 Ba41 152.67(6) 4_665 2_545 ?
B3B Ba21 Ba41 96.45(5) 3_545 2_545 ?
B2B Ba21 Ba41 100.38(7) 4_665 2_545 ?
B2B Ba21 Ba41 59.34(4) 3_545 2_545 ?
B3A Ba21 Ba41 71.95(5) . 2_545 ?
B2A Ba21 Ba41 60.64(3) . 4_665 ?
B3B Ba21 Ba41 156.98(6) 5_655 4_665 ?
B3B Ba21 Ba41 59.02(6) 2_655 4_665 ?
B3B Ba21 Ba41 96.45(5) 4_665 4_665 ?
B3B Ba21 Ba41 152.67(6) 3_545 4_665 ?
B2B Ba21 Ba41 59.34(4) 4_665 4_665 ?
B2B Ba21 Ba41 100.38(7) 3_545 4_665 ?
B3A Ba21 Ba41 71.95(5) . 4_665 ?
Ba41 Ba21 Ba41 110.67(4) 2_545 4_665 ?
B2A Ba21 B1B 89.85(10) . 3_545 ?
B3B Ba21 B1B 48.33(9) 5_655 3_545 ?
B3B Ba21 B1B 141.86(8) 2_655 3_545 ?
B3B Ba21 B1B 96.79(7) 4_665 3_545 ?
B3B Ba21 B1B 48.18(9) 3_545 3_545 ?
B2B Ba21 B1B 90.98(9) 4_665 3_545 ?
B2B Ba21 B1B 47.09(11) 3_545 3_545 ?
B3A Ba21 B1B 123.67(3) . 3_545 ?
Ba41 Ba21 B1B 58.30(3) 2_545 3_545 ?
Ba41 Ba21 B1B 147.44(10) 4_665 3_545 ?
B2A Ba21 B1B 89.85(10) . . ?
B3B Ba21 B1B 141.86(8) 5_655 . ?
B3B Ba21 B1B 48.33(9) 2_655 . ?
B3B Ba21 B1B 48.18(9) 4_665 . ?
B3B Ba21 B1B 96.79(7) 3_545 . ?
B2B Ba21 B1B 47.09(11) 4_665 . ?
B2B Ba21 B1B 90.98(9) 3_545 . ?
B3A Ba21 B1B 123.67(3) . . ?
Ba41 Ba21 B1B 147.44(10) 2_545 . ?
Ba41 Ba21 B1B 58.30(3) 4_665 . ?
B1B Ba21 B1B 112.56(7) 3_545 . ?
B3C Ba22 B3C 78.38(14) 3_455 2_665 ?
B3C Ba22 B2C 88.97(9) 3_455 5 ?
B3C Ba22 B2C 119.51(8) 2_665 5 ?
B3C Ba22 B2C 119.51(8) 3_455 . ?
B3C Ba22 B2C 88.98(9) 2_665 . ?
B2C Ba22 B2C 47.64(11) 5 . ?
B3C Ba22 B2D 133.35(8) 3_455 2 ?
B3C Ba22 B2D 133.35(8) 2_665 2 ?
B2C Ba22 B2D 47.82(9) 5 2 ?
B2C Ba22 B2D 47.82(9) . 2 ?
B3C Ba22 B3B 119.55(10) 3_455 5_665 ?
B3C Ba22 B3B 85.02(8) 2_665 5_665 ?
B2C Ba22 B3B 146.81(8) 5 5_665 ?
B2C Ba22 B3B 117.78(7) . 5_665 ?
B2D Ba22 B3B 99.32(7) 2 5_665 ?
B3C Ba22 B3B 85.02(8) 3_455 1_455 ?
B3C Ba22 B3B 119.55(10) 2_665 1_455 ?
B2C Ba22 B3B 117.78(7) 5 1_455 ?
B2C Ba22 B3B 146.81(8) . 1_455 ?
B2D Ba22 B3B 99.32(7) 2 1_455 ?
B3B Ba22 B3B 54.65(11) 5_665 1_455 ?
B3C Ba22 B1C 44.96(10) 3_455 2 ?
B3C Ba22 B1C 109.83(8) 2_665 2 ?
B2C Ba22 B1C 45.64(11) 5 2 ?
B2C Ba22 B1C 88.28(11) . 2 ?
B2D Ba22 B1C 88.56(10) 2 2 ?
B3B Ba22 B1C 150.83(10) 5_665 2 ?
B3B Ba22 B1C 96.47(9) 1_455 2 ?
B3C Ba22 B1C 109.83(8) 3_455 . ?
B3C Ba22 B1C 44.96(10) 2_665 . ?
B2C Ba22 B1C 88.28(11) 5 . ?
B2C Ba22 B1C 45.64(11) . . ?
B2D Ba22 B1C 88.56(10) 2 . ?
B3B Ba22 B1C 96.47(9) 5_665 . ?
B3B Ba22 B1C 150.83(10) 1_455 . ?
B1C Ba22 B1C 111.85(13) 2 . ?
B3C Ba22 B3B 108.88(10) 3_455 6_565 ?
B3C Ba22 B3B 43.07(7) 2_665 6_565 ?
B2C Ba22 B3B 146.67(8) 5 6_565 ?
B2C Ba22 B3B 99.31(7) . 6_565 ?
B2D Ba22 B3B 117.24(7) 2 6_565 ?
B3B Ba22 B3B 43.46(10) 5_665 6_565 ?
B3B Ba22 B3B 92.28(7) 1_455 6_565 ?
B1C Ba22 B3B 151.01(9) 2 6_565 ?
B1C Ba22 B3B 59.53(10) . 6_565 ?
B3C Ba22 B3B 43.07(7) 3_455 4_565 ?
B3C Ba22 B3B 108.88(10) 2_665 4_565 ?
B2C Ba22 B3B 99.31(7) 5 4_565 ?
B2C Ba22 B3B 146.67(8) . 4_565 ?
B2D Ba22 B3B 117.24(6) 2 4_565 ?
B3B Ba22 B3B 92.28(7) 5_665 4_565 ?
B3B Ba22 B3B 43.46(10) 1_455 4_565 ?
B1C Ba22 B3B 59.53(10) 2 4_565 ?
B1C Ba22 B3B 151.01(9) . 4_565 ?
B3B Ba22 B3B 113.04(11) 6_565 4_565 ?
B3C Ba22 Ba43 62.02(6) 3_455 . ?
B3C Ba22 Ba43 62.02(6) 2_665 . ?
B2C Ba22 Ba43 59.95(5) 5 . ?
B2C Ba22 Ba43 59.95(5) . . ?
B2D Ba22 Ba43 99.59(7) 2 . ?
B3B Ba22 Ba43 146.55(5) 5_665 . ?
B3B Ba22 Ba43 146.55(5) 1_455 . ?
B1C Ba22 Ba43 56.79(5) 2 . ?
B1C Ba22 Ba43 56.79(5) . . ?
B3B Ba22 Ba43 103.13(5) 6_565 . ?
B3B Ba22 Ba43 103.13(5) 4_565 . ?
B1BB Ba31 B1BB 120.23(3) . 3_545 ?
B1BB Ba31 B2A 86.63(8) . 2_655 ?
B1BB Ba31 B2A 144.68(10) 3_545 2_655 ?
B1BB Ba31 B2A 144.68(10) . 4_655 ?
B1BB Ba31 B2A 86.63(8) 3_545 4_655 ?
B2A Ba31 B2A 60.58(14) 2_655 4_655 ?
B1BB Ba31 B1CC 87.13(10) . 2_656 ?
B1BB Ba31 B1CC 87.13(10) 3_545 2_656 ?
B2A Ba31 B1CC 118.99(8) 2_655 2_656 ?
B2A Ba31 B1CC 118.99(8) 4_655 2_656 ?
B1BB Ba31 B2B 91.63(8) . 3_545 ?
B1BB Ba31 B2B 45.14(10) 3_545 3_545 ?
B2A Ba31 B2B 118.91(9) 2_655 3_545 ?
B2A Ba31 B2B 93.25(9) 4_655 3_545 ?
B1CC Ba31 B2B 121.89(7) 2_656 3_545 ?
B1BB Ba31 B2B 45.14(10) . 4_665 ?
B1BB Ba31 B2B 91.63(8) 3_545 4_665 ?
B2A Ba31 B2B 93.25(9) 2_655 4_665 ?
B2A Ba31 B2B 118.91(9) 4_655 4_665 ?
B1CC Ba31 B2B 121.89(7) 2_656 4_665 ?
B2B Ba31 B2B 50.07(13) 3_545 4_665 ?
B1BB Ba31 B1AA 119.567(18) . 1_655 ?
B1BB Ba31 B1AA 119.567(17) 3_545 1_655 ?
B2A Ba31 B1AA 45.95(11) 2_655 1_655 ?
B2A Ba31 B1AA 45.95(11) 4_655 1_655 ?
B1CC Ba31 B1AA 87.78(13) 2_656 1_655 ?
B2B Ba31 B1AA 139.11(11) 3_545 1_655 ?
B2B Ba31 B1AA 139.11(12) 4_665 1_655 ?
B1BB Ba31 B2B 140.60(9) . 6 ?
B1BB Ba31 B2B 44.73(10) 3_545 6 ?
B2A Ba31 B2B 99.95(10) 2_655 6 ?
B2A Ba31 B2B 46.37(10) 4_655 6 ?
B1CC Ba31 B2B 121.20(5) 2_656 6 ?
B2B Ba31 B2B 51.11(13) 3_545 6 ?
B2B Ba31 B2B 95.51(7) 4_665 6 ?
B1AA Ba31 B2B 90.55(9) 1_655 6 ?
B1BB Ba31 B2B 44.73(10) . . ?
B1BB Ba31 B2B 140.60(9) 3_545 . ?
B2A Ba31 B2B 46.37(10) 2_655 . ?
B2A Ba31 B2B 99.95(10) 4_655 . ?
B1CC Ba31 B2B 121.20(5) 2_656 . ?
B2B Ba31 B2B 95.51(7) 3_545 . ?
B2B Ba31 B2B 51.11(13) 4_665 . ?
B1AA Ba31 B2B 90.55(9) 1_655 . ?
B2B Ba31 B2B 117.59(11) 6 . ?
B1BB Ba31 Ba41 93.39(9) . . ?
B1BB Ba31 Ba41 93.39(9) 3_545 . ?
B2A Ba31 Ba41 60.16(7) 2_655 . ?
B2A Ba31 Ba41 60.16(7) 4_655 . ?
B1CC Ba31 Ba41 178.95(6) 2_656 . ?
B2B Ba31 Ba41 59.02(5) 3_545 . ?
B2B Ba31 Ba41 59.02(5) 4_665 . ?
B1AA Ba31 Ba41 91.17(13) 1_655 . ?
B2B Ba31 Ba41 58.79(5) 6 . ?
B2B Ba31 Ba41 58.79(5) . . ?
B1BB Ba31 Ba11 62.76(5) . 2_656 ?
B1BB Ba31 Ba11 149.19(10) 3_545 2_656 ?
B2A Ba31 Ba11 61.38(7) 2_655 2_656 ?
B2A Ba31 Ba11 106.68(7) 4_655 2_656 ?
B1CC Ba31 Ba11 62.07(4) 2_656 2_656 ?
B2B Ba31 Ba11 154.34(7) 3_545 2_656 ?
B2B Ba31 Ba11 105.00(6) 4_665 2_656 ?
B1AA Ba31 Ba11 61.98(7) 1_655 2_656 ?
B2B Ba31 Ba11 152.52(7) 6 2_656 ?
B2B Ba31 Ba11 65.70(6) . 2_656 ?
Ba41 Ba31 Ba11 117.39(3) . 2_656 ?
B1BB Ba32 B1CC 87.99(8) 1_554 2_655 ?
B1BB Ba32 B1CC 87.99(8) 1_554 4_665 ?
B1CC Ba32 B1CC 119.879(10) 2_655 4_665 ?
B1BB Ba32 B1CC 87.99(8) 1_554 . ?
B1CC Ba32 B1CC 119.879(10) 2_655 . ?
B1CC Ba32 B1CC 119.879(10) 4_665 . ?
B1BB Ba32 B2D 121.17(5) 1_554 2_655 ?
B1CC Ba32 B2D 89.32(8) 2_655 2_655 ?
B1CC Ba32 B2D 45.01(9) 4_665 2_655 ?
B1CC Ba32 B2D 140.64(9) . 2_655 ?
B1BB Ba32 B2D 121.17(5) 1_554 . ?
B1CC Ba32 B2D 45.01(9) 2_655 . ?
B1CC Ba32 B2D 140.64(9) 4_665 . ?
B1CC Ba32 B2D 89.32(8) . . ?
B2D Ba32 B2D 95.63(7) 2_655 . ?
B1BB Ba32 B2D 121.17(5) 1_554 4_665 ?
B1CC Ba32 B2D 140.64(9) 2_655 4_665 ?
B1CC Ba32 B2D 89.32(8) 4_665 4_665 ?
B1CC Ba32 B2D 45.01(9) . 4_665 ?
B2D Ba32 B2D 95.63(7) 2_655 4_665 ?
B2D Ba32 B2D 95.63(7) . 4_665 ?
B1BB Ba32 B2C 121.02(5) 1_554 5_655 ?
B1CC Ba32 B2C 45.14(9) 2_655 5_655 ?
B1CC Ba32 B2C 89.01(8) 4_665 5_655 ?
B1CC Ba32 B2C 140.97(9) . 5_655 ?
B2D Ba32 B2C 47.10(11) 2_655 5_655 ?
B2D Ba32 B2C 54.28(11) . 5_655 ?
B2D Ba32 B2C 117.67(9) 4_665 5_655 ?
B1BB Ba32 B2C 121.02(5) 1_554 6_665 ?
B1CC Ba32 B2C 140.97(9) 2_655 6_665 ?
B1CC Ba32 B2C 45.14(9) 4_665 6_665 ?
B1CC Ba32 B2C 89.01(8) . 6_665 ?
B2D Ba32 B2C 54.28(11) 2_655 6_665 ?
B2D Ba32 B2C 117.67(9) . 6_665 ?
B2D Ba32 B2C 47.10(11) 4_665 6_665 ?
B2C Ba32 B2C 95.84(7) 5_655 6_665 ?
B1BB Ba32 B2C 121.02(5) 1_554 3 ?
B1CC Ba32 B2C 89.01(8) 2_655 3 ?
B1CC Ba32 B2C 140.97(9) 4_665 3 ?
B1CC Ba32 B2C 45.14(9) . 3 ?
B2D Ba32 B2C 117.67(9) 2_655 3 ?
B2D Ba32 B2C 47.10(11) . 3 ?
B2D Ba32 B2C 54.28(11) 4_665 3 ?
B2C Ba32 B2C 95.84(7) 5_655 3 ?
B2C Ba32 B2C 95.84(7) 6_665 3 ?
B1BB Ba32 Ba42 180.0 1_554 . ?
B1CC Ba32 Ba42 92.01(8) 2_655 . ?
B1CC Ba32 Ba42 92.01(8) 4_665 . ?
B1CC Ba32 Ba42 92.01(8) . . ?
B2D Ba32 Ba42 58.83(5) 2_655 . ?
B2D Ba32 Ba42 58.83(5) . . ?
B2D Ba32 Ba42 58.83(5) 4_665 . ?
B2C Ba32 Ba42 58.98(5) 5_655 . ?
B2C Ba32 Ba42 58.98(5) 6_665 . ?
B2C Ba32 Ba42 58.98(5) 3 . ?
B1BB Ba32 Ba11 63.08(3) 1_554 . ?
B1CC Ba32 Ba11 62.91(6) 2_655 . ?
B1CC Ba32 Ba11 151.07(9) 4_665 . ?
B1CC Ba32 Ba11 62.14(6) . . ?
B2D Ba32 Ba11 152.17(7) 2_655 . ?
B2D Ba32 Ba11 64.11(6) . . ?
B2D Ba32 Ba11 104.79(6) 4_665 . ?
B2C Ba32 Ba11 105.70(6) 5_655 . ?
B2C Ba32 Ba11 151.11(6) 6_665 . ?
B2C Ba32 Ba11 63.49(6) 3 . ?
Ba42 Ba32 Ba11 116.92(3) . . ?
B1CC Ba33 B1CC 119.808(13) . 4 ?
B1CC Ba33 B1CC 119.808(13) . 2 ?
B1CC Ba33 B1CC 119.808(13) 4 2 ?
B1CC Ba33 B2C 45.21(8) . . ?
B1CC Ba33 B2C 141.53(9) 4 . ?
B1CC Ba33 B2C 89.36(7) 2 . ?
B1CC Ba33 B2C 45.21(8) . 3 ?
B1CC Ba33 B2C 89.36(7) 4 3 ?
B1CC Ba33 B2C 141.53(9) 2 3 ?
B2C Ba33 B2C 54.64(11) . 3 ?
B1CC Ba33 B2C 141.53(9) . 6 ?
B1CC Ba33 B2C 45.21(8) 4 6 ?
B1CC Ba33 B2C 89.36(7) 2 6 ?
B2C Ba33 B2C 118.55(11) . 6 ?
B2C Ba33 B2C 96.32(7) 3 6 ?
B1CC Ba33 B2C 141.53(9) . 2 ?
B1CC Ba33 B2C 89.36(7) 4 2 ?
B1CC Ba33 B2C 45.21(8) 2 2 ?
B2C Ba33 B2C 96.32(7) . 2 ?
B2C Ba33 B2C 118.55(11) 3 2 ?
B2C Ba33 B2C 47.24(11) 6 2 ?
B1CC Ba33 B2C 89.36(7) . 5 ?
B1CC Ba33 B2C 141.53(9) 4 5 ?
B1CC Ba33 B2C 45.21(8) 2 5 ?
B2C Ba33 B2C 47.24(11) . 5 ?
B2C Ba33 B2C 96.32(7) 3 5 ?
B2C Ba33 B2C 96.32(7) 6 5 ?
B2C Ba33 B2C 54.64(11) 2 5 ?
B1CC Ba33 B2C 89.36(7) . 4 ?
B1CC Ba33 B2C 45.21(8) 4 4 ?
B1CC Ba33 B2C 141.53(9) 2 4 ?
B2C Ba33 B2C 96.32(7) . 4 ?
B2C Ba33 B2C 47.24(11) 3 4 ?
B2C Ba33 B2C 54.64(11) 6 4 ?
B2C Ba33 B2C 96.32(7) 2 4 ?
B2C Ba33 B2C 118.55(11) 5 4 ?
B1CC Ba33 B1AA 87.48(8) . 1_554 ?
B1CC Ba33 B1AA 87.48(8) 4 1_554 ?
B1CC Ba33 B1AA 87.48(8) 2 1_554 ?
B2C Ba33 B1AA 120.65(5) . 1_554 ?
B2C Ba33 B1AA 120.65(5) 3 1_554 ?
B2C Ba33 B1AA 120.65(5) 6 1_554 ?
B2C Ba33 B1AA 120.65(5) 2 1_554 ?
B2C Ba33 B1AA 120.65(5) 5 1_554 ?
B2C Ba33 B1AA 120.65(5) 4 1_554 ?
B1CC Ba33 Ba43 92.52(8) . . ?
B1CC Ba33 Ba43 92.52(8) 4 . ?
B1CC Ba33 Ba43 92.52(8) 2 . ?
B2C Ba33 Ba43 59.35(5) . . ?
B2C Ba33 Ba43 59.35(5) 3 . ?
B2C Ba33 Ba43 59.35(5) 6 . ?
B2C Ba33 Ba43 59.35(5) 2 . ?
B2C Ba33 Ba43 59.35(5) 5 . ?
B2C Ba33 Ba43 59.35(5) 4 . ?
B1AA Ba33 Ba43 180.0 1_554 . ?
B1CC Ba33 Ba11 149.74(9) . 4 ?
B1CC Ba33 Ba11 62.45(4) 4 4 ?
B1CC Ba33 Ba11 62.45(4) 2 4 ?
B2C Ba33 Ba11 151.80(6) . 4 ?
B2C Ba33 Ba11 151.80(6) 3 4 ?
B2C Ba33 Ba11 64.12(6) 6 4 ?
B2C Ba33 Ba11 64.12(6) 2 4 ?
B2C Ba33 Ba11 105.49(6) 5 4 ?
B2C Ba33 Ba11 105.49(6) 4 4 ?
B1AA Ba33 Ba11 62.26(3) 1_554 4 ?
Ba43 Ba33 Ba11 117.74(3) . 4 ?
B1A Ba41 B3B 110.29(12) 1_655 3_545 ?
B1A Ba41 B3B 110.29(12) 1_655 4_665 ?
B3B Ba41 B3B 56.43(9) 3_545 4_665 ?
B1A Ba41 B2B 135.54(12) 1_655 4_665 ?
B3B Ba41 B2B 113.90(8) 3_545 4_665 ?
B3B Ba41 B2B 90.47(6) 4_665 4_665 ?
B1A Ba41 B2B 135.54(12) 1_655 3_545 ?
B3B Ba41 B2B 90.47(7) 3_545 3_545 ?
B3B Ba41 B2B 113.90(8) 4_665 3_545 ?
B2B Ba41 B2B 49.65(13) 4_665 3_545 ?
B1A Ba41 B1B 120.783(18) 1_655 . ?
B3B Ba41 B1B 98.68(9) 3_545 . ?
B3B Ba41 B1B 48.95(10) 4_665 . ?
B2B Ba41 B1B 47.80(9) 4_665 . ?
B2B Ba41 B1B 92.61(8) 3_545 . ?
B1A Ba41 B1B 120.783(18) 1_655 3_545 ?
B3B Ba41 B1B 48.95(10) 3_545 3_545 ?
B3B Ba41 B1B 98.68(9) 4_665 3_545 ?
B2B Ba41 B1B 92.61(8) 4_665 3_545 ?
B2B Ba41 B1B 47.80(9) 3_545 3_545 ?
B1B Ba41 B1B 117.31(4) . 3_545 ?
B1A Ba41 B3C 78.51(14) 1_655 3 ?
B3B Ba41 B3C 43.55(6) 3_545 3 ?
B3B Ba41 B3C 43.55(6) 4_665 3 ?
B2B Ba41 B3C 133.76(7) 4_665 3 ?
B2B Ba41 B3C 133.76(7) 3_545 3 ?
B1B Ba41 B3C 90.62(10) . 3 ?
B1B Ba41 B3C 90.62(10) 3_545 3 ?
B1A Ba41 B2B 88.53(9) 1_655 . ?
B3B Ba41 B2B 146.01(7) 3_545 . ?
B3B Ba41 B2B 90.96(6) 4_665 . ?
B2B Ba41 B2B 51.02(13) 4_665 . ?
B2B Ba41 B2B 95.30(6) 3_545 . ?
B1B Ba41 B2B 47.70(9) . . ?
B1B Ba41 B2B 142.60(9) 3_545 . ?
B3C Ba41 B2B 119.72(5) 3 . ?
B1A Ba41 B2B 88.53(9) 1_655 6 ?
B3B Ba41 B2B 90.96(6) 3_545 6 ?
B3B Ba41 B2B 146.01(7) 4_665 6 ?
B2B Ba41 B2B 95.30(6) 4_665 6 ?
B2B Ba41 B2B 51.02(13) 3_545 6 ?
B1B Ba41 B2B 142.60(9) . 6 ?
B1B Ba41 B2B 47.70(9) 3_545 6 ?
B3C Ba41 B2B 119.72(5) 3 6 ?
B2B Ba41 B2B 118.43(10) . 6 ?
B1A Ba41 B2A 44.66(11) 1_655 2_655 ?
B3B Ba41 B2A 152.42(8) 3_545 2_655 ?
B3B Ba41 B2A 114.99(8) 4_665 2_655 ?
B2B Ba41 B2A 91.12(9) 4_665 2_655 ?
B2B Ba41 B2A 115.56(8) 3_545 2_655 ?
B1B Ba41 B2A 89.54(8) . 2_655 ?
B1B Ba41 B2A 146.09(10) 3_545 2_655 ?
B3C Ba41 B2A 110.58(8) 3 2_655 ?
B2B Ba41 B2A 45.82(10) . 2_655 ?
B2B Ba41 B2A 98.39(8) 6 2_655 ?
B1A Ba41 B2A 44.66(11) 1_655 4_655 ?
B3B Ba41 B2A 114.99(8) 3_545 4_655 ?
B3B Ba41 B2A 152.42(8) 4_665 4_655 ?
B2B Ba41 B2A 115.56(8) 4_665 4_655 ?
B2B Ba41 B2A 91.12(9) 3_545 4_655 ?
B1B Ba41 B2A 146.09(10) . 4_655 ?
B1B Ba41 B2A 89.54(8) 3_545 4_655 ?
B3C Ba41 B2A 110.58(8) 3 4_655 ?
B2B Ba41 B2A 98.39(8) . 4_655 ?
B2B Ba41 B2A 45.82(10) 6 4_655 ?
B2A Ba41 B2A 58.76(13) 2_655 4_655 ?
B1C Ba42 B1C 119.727(19) 2_655 4_665 ?
B1C Ba42 B1C 119.727(19) 2_655 . ?
B1C Ba42 B1C 119.727(18) 4_665 . ?
B1C Ba42 B2D 46.32(9) 2_655 . ?
B1C Ba42 B2D 141.50(10) 4_665 . ?
B1C Ba42 B2D 89.44(9) . . ?
B1C Ba42 B2D 89.44(9) 2_655 2_655 ?
B1C Ba42 B2D 46.32(9) 4_665 2_655 ?
B1C Ba42 B2D 141.50(10) . 2_655 ?
B2D Ba42 B2D 95.19(7) . 2_655 ?
B1C Ba42 B2D 141.50(10) 2_655 4_665 ?
B1C Ba42 B2D 89.44(9) 4_665 4_665 ?
B1C Ba42 B2D 46.32(9) . 4_665 ?
B2D Ba42 B2D 95.19(7) . 4_665 ?
B2D Ba42 B2D 95.19(7) 2_655 4_665 ?
B1C Ba42 B2C 45.97(10) 2_655 5_655 ?
B1C Ba42 B2C 89.98(8) 4_665 5_655 ?
B1C Ba42 B2C 141.06(11) . 5_655 ?
B2D Ba42 B2C 54.00(10) . 5_655 ?
B2D Ba42 B2C 46.86(10) 2_655 5_655 ?
B2D Ba42 B2C 116.79(9) 4_665 5_655 ?
B1C Ba42 B2C 89.98(8) 2_655 3 ?
B1C Ba42 B2C 141.06(10) 4_665 3 ?
B1C Ba42 B2C 45.97(10) . 3 ?
B2D Ba42 B2C 46.86(10) . 3 ?
B2D Ba42 B2C 116.79(9) 2_655 3 ?
B2D Ba42 B2C 54.00(11) 4_665 3 ?
B2C Ba42 B2C 95.09(7) 5_655 3 ?
B1C Ba42 B2C 141.06(11) 2_655 6_665 ?
B1C Ba42 B2C 45.97(10) 4_665 6_665 ?
B1C Ba42 B2C 89.98(8) . 6_665 ?
B2D Ba42 B2C 116.79(9) . 6_665 ?
B2D Ba42 B2C 54.00(10) 2_655 6_665 ?
B2D Ba42 B2C 46.86(10) 4_665 6_665 ?
B2C Ba42 B2C 95.09(7) 5_655 6_665 ?
B2C Ba42 B2C 95.09(7) 3 6_665 ?
B1C Ba42 B3B 61.28(11) 2_655 4_665 ?
B1C Ba42 B3B 100.30(11) 4_665 4_665 ?
B1C Ba42 B3B 99.21(10) . 4_665 ?
B2D Ba42 B3B 98.85(7) . 4_665 ?
B2D Ba42 B3B 117.63(7) 2_655 4_665 ?
B2D Ba42 B3B 142.62(7) 4_665 4_665 ?
B2C Ba42 B3B 99.36(7) 5_655 4_665 ?
B2C Ba42 B3B 116.77(6) 3 4_665 ?
B2C Ba42 B3B 143.33(7) 6_665 4_665 ?
B1C Ba42 B3B 99.21(10) 2_655 . ?
B1C Ba42 B3B 61.28(11) 4_665 . ?
B1C Ba42 B3B 100.30(11) . . ?
B2D Ba42 B3B 142.62(7) . . ?
B2D Ba42 B3B 98.85(7) 2_655 . ?
B2D Ba42 B3B 117.63(7) 4_665 . ?
B2C Ba42 B3B 116.77(6) 5_655 . ?
B2C Ba42 B3B 143.33(7) 3 . ?
B2C Ba42 B3B 99.36(7) 6_665 . ?
B3B Ba42 B3B 44.16(8) 4_665 . ?
B1C Ba42 B3B 100.30(11) 2_655 2_655 ?
B1C Ba42 B3B 99.21(10) 4_665 2_655 ?
B1C Ba42 B3B 61.28(11) . 2_655 ?
B2D Ba42 B3B 117.63(7) . 2_655 ?
B2D Ba42 B3B 142.62(7) 2_655 2_655 ?
B2D Ba42 B3B 98.85(7) 4_665 2_655 ?
B2C Ba42 B3B 143.33(7) 5_655 2_655 ?
B2C Ba42 B3B 99.36(7) 3 2_655 ?
B2C Ba42 B3B 116.77(6) 6_665 2_655 ?
B3B Ba42 B3B 44.16(8) 4_665 2_655 ?
B3B Ba42 B3B 44.16(8) . 2_655 ?
B1C Ba42 Ba32 93.01(10) 2_655 . ?
B1C Ba42 Ba32 93.01(10) 4_665 . ?
B1C Ba42 Ba32 93.01(10) . . ?
B2D Ba42 Ba32 58.50(5) . . ?
B2D Ba42 Ba32 58.50(5) 2_655 . ?
B2D Ba42 Ba32 58.50(5) 4_665 . ?
B2C Ba42 Ba32 58.43(5) 5_655 . ?
B2C Ba42 Ba32 58.43(5) 3 . ?
B2C Ba42 Ba32 58.43(5) 6_665 . ?
B3B Ba42 Ba32 154.28(5) 4_665 . ?
B3B Ba42 Ba32 154.28(5) . . ?
B3B Ba42 Ba32 154.28(5) 2_655 . ?
B1C Ba42 Ba22 60.24(5) 2_655 1_655 ?
B1C Ba42 Ba22 61.25(6) 4_665 1_655 ?
B1C Ba42 Ba22 157.74(10) . 1_655 ?
B2D Ba42 Ba22 101.52(7) . 1_655 ?
B2D Ba42 Ba22 57.44(6) 2_655 1_655 ?
B2D Ba42 Ba22 148.78(6) 4_665 1_655 ?
B2C Ba42 Ba22 57.29(5) 5_655 1_655 ?
B2C Ba42 Ba22 148.39(6) 3 1_655 ?
B2C Ba42 Ba22 101.92(6) 6_665 1_655 ?
B3B Ba42 Ba22 60.24(4) 4_665 1_655 ?
B3B Ba42 Ba22 59.52(4) . 1_655 ?
B3B Ba42 Ba22 96.48(6) 2_655 1_655 ?
Ba32 Ba42 Ba22 109.25(2) . 1_655 ?
B1C Ba42 Ba22 61.25(6) 2_655 3 ?
B1C Ba42 Ba22 157.74(10) 4_665 3 ?
B1C Ba42 Ba22 60.24(5) . 3 ?
B2D Ba42 Ba22 57.44(6) . 3 ?
B2D Ba42 Ba22 148.78(6) 2_655 3 ?
B2D Ba42 Ba22 101.52(7) 4_665 3 ?
B2C Ba42 Ba22 101.92(6) 5_655 3 ?
B2C Ba42 Ba22 57.29(5) 3 3 ?
B2C Ba42 Ba22 148.39(6) 6_665 3 ?
B3B Ba42 Ba22 59.52(4) 4_665 3 ?
B3B Ba42 Ba22 96.48(6) . 3 ?
B3B Ba42 Ba22 60.24(4) 2_655 3 ?
Ba32 Ba42 Ba22 109.25(2) . 3 ?
Ba22 Ba42 Ba22 109.70(2) 1_655 3 ?
B1C Ba42 Ba22 157.74(10) 2_655 2_665 ?
B1C Ba42 Ba22 60.24(5) 4_665 2_665 ?
B1C Ba42 Ba22 61.25(6) . 2_665 ?
B2D Ba42 Ba22 148.78(6) . 2_665 ?
B2D Ba42 Ba22 101.52(7) 2_655 2_665 ?
B2D Ba42 Ba22 57.44(6) 4_665 2_665 ?
B2C Ba42 Ba22 148.39(6) 5_655 2_665 ?
B2C Ba42 Ba22 101.92(6) 3 2_665 ?
B2C Ba42 Ba22 57.29(5) 6_665 2_665 ?
B3B Ba42 Ba22 96.48(6) 4_665 2_665 ?
B3B Ba42 Ba22 60.24(4) . 2_665 ?
B3B Ba42 Ba22 59.52(4) 2_655 2_665 ?
Ba32 Ba42 Ba22 109.25(2) . 2_665 ?
Ba22 Ba42 Ba22 109.70(2) 1_655 2_665 ?
Ba22 Ba42 Ba22 109.70(2) 3 2_665 ?
B1C Ba43 B1C 119.859(13) . 4 ?
B1C Ba43 B1C 119.859(13) . 2 ?
B1C Ba43 B1C 119.859(13) 4 2 ?
B1C Ba43 B2C 140.08(10) . 6 ?
B1C Ba43 B2C 46.08(9) 4 6 ?
B1C Ba43 B2C 89.27(8) 2 6 ?
B1C Ba43 B2C 140.08(10) . 2 ?
B1C Ba43 B2C 89.27(8) 4 2 ?
B1C Ba43 B2C 46.08(9) 2 2 ?
B2C Ba43 B2C 46.32(11) 6 2 ?
B1C Ba43 B2C 46.08(9) . 3 ?
B1C Ba43 B2C 89.27(8) 4 3 ?
B1C Ba43 B2C 140.08(10) 2 3 ?
B2C Ba43 B2C 94.00(7) 6 3 ?
B2C Ba43 B2C 115.09(10) 2 3 ?
B1C Ba43 B2C 89.27(8) . 5 ?
B1C Ba43 B2C 140.08(10) 4 5 ?
B1C Ba43 B2C 46.08(9) 2 5 ?
B2C Ba43 B2C 94.00(7) 6 5 ?
B2C Ba43 B2C 53.55(11) 2 5 ?
B2C Ba43 B2C 94.00(7) 3 5 ?
B1C Ba43 B2C 89.27(8) . 4 ?
B1C Ba43 B2C 46.08(9) 4 4 ?
B1C Ba43 B2C 140.08(10) 2 4 ?
B2C Ba43 B2C 53.55(11) 6 4 ?
B2C Ba43 B2C 94.00(7) 2 4 ?
B2C Ba43 B2C 46.32(11) 3 4 ?
B2C Ba43 B2C 115.09(10) 5 4 ?
B1C Ba43 B2C 46.08(9) . . ?
B1C Ba43 B2C 140.08(10) 4 . ?
B1C Ba43 B2C 89.27(8) 2 . ?
B2C Ba43 B2C 115.09(10) 6 . ?
B2C Ba43 B2C 94.00(7) 2 . ?
B2C Ba43 B2C 53.55(11) 3 . ?
B2C Ba43 B2C 46.32(11) 5 . ?
B2C Ba43 B2C 94.00(7) 4 . ?
B1C Ba43 B3A 87.84(10) . . ?
B1C Ba43 B3A 87.84(10) 4 . ?
B1C Ba43 B3A 87.84(10) 2 . ?
B2C Ba43 B3A 122.38(5) 6 . ?
B2C Ba43 B3A 122.38(5) 2 . ?
B2C Ba43 B3A 122.38(5) 3 . ?
B2C Ba43 B3A 122.38(5) 5 . ?
B2C Ba43 B3A 122.38(5) 4 . ?
B2C Ba43 B3A 122.38(5) . . ?
B1C Ba43 Ba22 60.95(3) . 3 ?
B1C Ba43 Ba22 60.95(3) 4 3 ?
B1C Ba43 Ba22 159.28(10) 2 3 ?
B2C Ba43 Ba22 101.64(6) 6 3 ?
B2C Ba43 Ba22 147.95(6) 2 3 ?
B2C Ba43 Ba22 57.45(5) 3 3 ?
B2C Ba43 Ba22 147.95(6) 5 3 ?
B2C Ba43 Ba22 57.45(5) 4 3 ?
B2C Ba43 Ba22 101.64(6) . 3 ?
B3A Ba43 Ba22 71.44(3) . 3 ?
B1C Ba43 Ba22 60.95(3) . . ?
B1C Ba43 Ba22 159.28(10) 4 . ?
B1C Ba43 Ba22 60.95(3) 2 . ?
B2C Ba43 Ba22 147.95(6) 6 . ?
B2C Ba43 Ba22 101.64(6) 2 . ?
B2C Ba43 Ba22 101.64(6) 3 . ?
B2C Ba43 Ba22 57.45(5) 5 . ?
B2C Ba43 Ba22 147.95(6) 4 . ?
B2C Ba43 Ba22 57.45(5) . . ?
B3A Ba43 Ba22 71.44(3) . . ?
Ba22 Ba43 Ba22 110.37(2) 3 . ?
B2A B1A B2A 82.2(2) 2 . ?
B2A B1A B2A 82.2(2) 2 4 ?
B2A B1A B2A 82.2(2) . 4 ?
B2A B1A B3A 130.64(15) 2 . ?
B2A B1A B3A 130.64(15) . . ?
B2A B1A B3A 130.64(15) 4 . ?
B2A B1A Ba41 70.30(6) 2 4_665 ?
B2A B1A Ba41 70.30(6) . 4_665 ?
B2A B1A Ba41 143.0(3) 4 4_665 ?
B3A B1A Ba41 86.34(13) . 4_665 ?
B2A B1A Ba41 143.0(3) 2 2_545 ?
B2A B1A Ba41 70.30(6) . 2_545 ?
B2A B1A Ba41 70.30(6) 4 2_545 ?
B3A B1A Ba41 86.34(13) . 2_545 ?
Ba41 B1A Ba41 119.60(3) 4_665 2_545 ?
B2A B1A Ba41 70.30(6) 2 1_455 ?
B2A B1A Ba41 143.0(3) . 1_455 ?
B2A B1A Ba41 70.30(6) 4 1_455 ?
B3A B1A Ba41 86.34(13) . 1_455 ?
Ba41 B1A Ba41 119.60(3) 4_665 1_455 ?
Ba41 B1A Ba41 119.60(3) 2_545 1_455 ?
B2A B1A Ba21 127.31(6) 2 4 ?
B2A B1A Ba21 127.31(6) . 4 ?
B2A B1A Ba21 63.95(9) 4 4 ?
B3A B1A Ba21 66.69(11) . 4 ?
Ba41 B1A Ba21 153.0(2) 4_665 4 ?
Ba41 B1A Ba21 61.08(4) 2_545 4 ?
Ba41 B1A Ba21 61.08(4) 1_455 4 ?
B2A B1A Ba21 63.95(9) 2 2 ?
B2A B1A Ba21 127.31(6) . 2 ?
B2A B1A Ba21 127.31(6) 4 2 ?
B3A B1A Ba21 66.69(11) . 2 ?
Ba41 B1A Ba21 61.08(4) 4_665 2 ?
Ba41 B1A Ba21 153.0(2) 2_545 2 ?
Ba41 B1A Ba21 61.08(4) 1_455 2 ?
Ba21 B1A Ba21 105.37(13) 4 2 ?
B2A B1A Ba21 127.31(6) 2 . ?
B2A B1A Ba21 63.95(9) . . ?
B2A B1A Ba21 127.31(6) 4 . ?
B3A B1A Ba21 66.69(11) . . ?
Ba41 B1A Ba21 61.08(4) 4_665 . ?
Ba41 B1A Ba21 61.08(4) 2_545 . ?
Ba41 B1A Ba21 153.0(2) 1_455 . ?
Ba21 B1A Ba21 105.37(13) 4 . ?
Ba21 B1A Ba21 105.37(13) 2 . ?
B2B B1B B2B 64.32(16) . 4_665 ?
B2B B1B B2B 64.32(16) . 2_655 ?
B2B B1B B2B 64.32(16) 4_665 2_655 ?
B2B B1B B3B 120.92(7) . 4_665 ?
B2B B1B B3B 119.65(7) 4_665 4_665 ?
B2B B1B B3B 174.14(17) 2_655 4_665 ?
B2B B1B B3B 119.65(7) . . ?
B2B B1B B3B 174.14(17) 4_665 . ?
B2B B1B B3B 120.92(7) 2_655 . ?
B3B B1B B3B 54.91(15) 4_665 . ?
B2B B1B B3B 174.14(17) . 2_655 ?
B2B B1B B3B 120.92(7) 4_665 2_655 ?
B2B B1B B3B 119.65(7) 2_655 2_655 ?
B3B B1B B3B 54.91(15) 4_665 2_655 ?
B3B B1B B3B 54.91(15) . 2_655 ?
B2B B1B Ba41 66.33(8) . . ?
B2B B1B Ba41 66.02(7) 4_665 . ?
B2B B1B Ba41 120.71(17) 2_655 . ?
B3B B1B Ba41 65.06(8) 4_665 . ?
B3B B1B Ba41 110.92(11) . . ?
B3B B1B Ba41 112.55(11) 2_655 . ?
B2B B1B Ba41 66.02(7) . 2_655 ?
B2B B1B Ba41 120.71(17) 4_665 2_655 ?
B2B B1B Ba41 66.33(8) 2_655 2_655 ?
B3B B1B Ba41 112.55(11) 4_665 2_655 ?
B3B B1B Ba41 65.06(8) . 2_655 ?
B3B B1B Ba41 110.92(11) 2_655 2_655 ?
Ba41 B1B Ba41 118.45(4) . 2_655 ?
B2B B1B Ba41 120.71(17) . 4_665 ?
B2B B1B Ba41 66.33(8) 4_665 4_665 ?
B2B B1B Ba41 66.02(7) 2_655 4_665 ?
B3B B1B Ba41 110.92(11) 4_665 4_665 ?
B3B B1B Ba41 112.55(11) . 4_665 ?
B3B B1B Ba41 65.06(8) 2_655 4_665 ?
Ba41 B1B Ba41 118.45(4) . 4_665 ?
Ba41 B1B Ba41 118.45(4) 2_655 4_665 ?
B2B B1B Ba21 64.68(8) . 2_655 ?
B2B B1B Ba21 116.71(10) 4_665 2_655 ?
B2B B1B Ba21 119.55(10) 2_655 2_655 ?
B3B B1B Ba21 63.40(8) 4_665 2_655 ?
B3B B1B Ba21 63.88(8) . 2_655 ?
B3B B1B Ba21 109.59(16) 2_655 2_655 ?
Ba41 B1B Ba21 60.811(14) . 2_655 ?
Ba41 B1B Ba21 64.833(13) 2_655 2_655 ?
Ba41 B1B Ba21 174.25(17) 4_665 2_655 ?
B2B B1B Ba21 119.55(10) . . ?
B2B B1B Ba21 64.68(9) 4_665 . ?
B2B B1B Ba21 116.71(10) 2_655 . ?
B3B B1B Ba21 63.88(8) 4_665 . ?
B3B B1B Ba21 109.59(16) . . ?
B3B B1B Ba21 63.40(8) 2_655 . ?
Ba41 B1B Ba21 64.833(13) . . ?
Ba41 B1B Ba21 174.25(17) 2_655 . ?
Ba41 B1B Ba21 60.811(15) 4_665 . ?
Ba21 B1B Ba21 115.40(6) 2_655 . ?
B2B B1B Ba21 116.71(10) . 4_665 ?
B2B B1B Ba21 119.55(10) 4_665 4_665 ?
B2B B1B Ba21 64.68(8) 2_655 4_665 ?
B3B B1B Ba21 109.59(16) 4_665 4_665 ?
B3B B1B Ba21 63.40(8) . 4_665 ?
B3B B1B Ba21 63.88(8) 2_655 4_665 ?
Ba41 B1B Ba21 174.25(17) . 4_665 ?
Ba41 B1B Ba21 60.811(15) 2_655 4_665 ?
Ba41 B1B Ba21 64.833(13) 4_665 4_665 ?
Ba21 B1B Ba21 115.40(6) 2_655 4_665 ?
Ba21 B1B Ba21 115.40(6) . 4_665 ?
B3C B1C B2C 125.49(12) 2_665 3 ?
B3C B1C B2C 125.49(12) 2_665 . ?
B2C B1C B2C 71.47(18) 3 . ?
B3C B1C B2D 157.6(2) 2_665 4_665 ?
B2C B1C B2D 71.30(16) 3 4_665 ?
B2C B1C B2D 71.30(16) . 4_665 ?
B3C B1C Ba43 71.81(11) 2_665 . ?
B2C B1C Ba43 69.04(10) 3 . ?
B2C B1C Ba43 69.04(10) . . ?
B2D B1C Ba43 130.6(2) 4_665 . ?
B3C B1C Ba42 102.98(12) 2_665 . ?
B2C B1C Ba42 67.94(8) 3 . ?
B2C B1C Ba42 129.12(19) . . ?
B2D B1C Ba42 67.60(7) 4_665 . ?
Ba43 B1C Ba42 120.16(5) . . ?
B3C B1C Ba42 102.98(12) 2_665 3 ?
B2C B1C Ba42 129.12(19) 3 3 ?
B2C B1C Ba42 67.94(8) . 3 ?
B2D B1C Ba42 67.60(7) 4_665 3 ?
Ba43 B1C Ba42 120.16(5) . 3 ?
Ba42 B1C Ba42 119.01(9) . 3 ?
B3C B1C B3B 46.22(11) 2_665 6_565 ?
B2C B1C B3B 170.40(16) 3 6_565 ?
B2C B1C B3B 116.70(8) . 6_565 ?
B2D B1C B3B 115.31(12) 4_665 6_565 ?
Ba43 B1C B3B 108.25(12) . 6_565 ?
Ba42 B1C B3B 107.34(13) . 6_565 ?
Ba42 B1C B3B 60.40(8) 3 6_565 ?
B3C B1C B3B 46.22(11) 2_665 2_655 ?
B2C B1C B3B 116.70(8) 3 2_655 ?
B2C B1C B3B 170.40(16) . 2_655 ?
B2D B1C B3B 115.31(12) 4_665 2_655 ?
Ba43 B1C B3B 108.25(12) . 2_655 ?
Ba42 B1C B3B 60.40(8) . 2_655 ?
Ba42 B1C B3B 107.34(13) 3 2_655 ?
B3B B1C B3B 54.71(13) 6_565 2_655 ?
B3C B1C Ba22 64.27(8) 2_665 3 ?
B2C B1C Ba22 64.50(8) 3 3 ?
B2C B1C Ba22 122.72(14) . 3 ?
B2D B1C Ba22 122.25(8) 4_665 3 ?
Ba43 B1C Ba22 62.26(5) . 3 ?
Ba42 B1C Ba22 62.564(19) . 3 ?
Ba42 B1C Ba22 166.4(2) 3 3 ?
B3B B1C Ba22 105.97(15) 6_565 3 ?
B3B B1C Ba22 60.73(8) 2_655 3 ?
B3C B1C Ba22 64.27(8) 2_665 . ?
B2C B1C Ba22 122.72(14) 3 . ?
B2C B1C Ba22 64.50(8) . . ?
B2D B1C Ba22 122.25(8) 4_665 . ?
Ba43 B1C Ba22 62.26(5) . . ?
Ba42 B1C Ba22 166.4(2) . . ?
Ba42 B1C Ba22 62.564(19) 3 . ?
B3B B1C Ba22 60.73(8) 6_565 . ?
B3B B1C Ba22 105.97(15) 2_655 . ?
Ba22 B1C Ba22 112.46(10) 3 . ?
B3C B1C Ba22 93.97(17) 2_665 2_665 ?
B2C B1C Ba22 121.72(11) 3 2_665 ?
B2C B1C Ba22 121.72(11) . 2_665 ?
B2D B1C Ba22 63.63(10) 4_665 2_665 ?
Ba43 B1C Ba22 165.78(19) . 2_665 ?
Ba42 B1C Ba22 62.00(5) . 2_665 ?
Ba42 B1C Ba22 62.00(5) 3 2_665 ?
B3B B1C Ba22 59.49(9) 6_565 2_665 ?
B3B B1C Ba22 59.49(9) 2_655 2_665 ?
Ba22 B1C Ba22 112.12(10) 3 2_665 ?
Ba22 B1C Ba22 112.12(10) . 2_665 ?
B2A B1AA B2A 80.2(2) 4 2 ?
B2A B1AA B2A 80.2(2) 4 . ?
B2A B1AA B2A 80.2(2) 2 . ?
B2A B1AA Ba31 136.0(3) 4 4_665 ?
B2A B1AA Ba31 66.66(6) 2 4_665 ?
B2A B1AA Ba31 66.66(6) . 4_665 ?
B2A B1AA Ba31 66.66(6) 4 2_545 ?
B2A B1AA Ba31 136.0(3) 2 2_545 ?
B2A B1AA Ba31 66.66(6) . 2_545 ?
Ba31 B1AA Ba31 119.868(16) 4_665 2_545 ?
B2A B1AA Ba31 66.66(6) 4 1_455 ?
B2A B1AA Ba31 66.66(6) 2 1_455 ?
B2A B1AA Ba31 136.0(3) . 1_455 ?
Ba31 B1AA Ba31 119.868(16) 4_665 1_455 ?
Ba31 B1AA Ba31 119.868(16) 2_545 1_455 ?
B2A B1AA Ba33 131.92(15) 4 1_556 ?
B2A B1AA Ba33 131.92(15) 2 1_556 ?
B2A B1AA Ba33 131.92(15) . 1_556 ?
Ba31 B1AA Ba33 92.09(12) 4_665 1_556 ?
Ba31 B1AA Ba33 92.09(12) 2_545 1_556 ?
Ba31 B1AA Ba33 92.09(12) 1_455 1_556 ?
B2A B1AA Ba11 129.06(6) 4 2_556 ?
B2A B1AA Ba11 68.30(10) 2 2_556 ?
B2A B1AA Ba11 129.06(6) . 2_556 ?
Ba31 B1AA Ba11 64.44(4) 4_665 2_556 ?
Ba31 B1AA Ba11 155.7(2) 2_545 2_556 ?
Ba31 B1AA Ba11 64.44(4) 1_455 2_556 ?
Ba33 B1AA Ba11 63.62(11) 1_556 2_556 ?
B2A B1AA Ba11 129.06(6) 4 1_556 ?
B2A B1AA Ba11 129.06(6) 2 1_556 ?
B2A B1AA Ba11 68.30(10) . 1_556 ?
Ba31 B1AA Ba11 64.44(4) 4_665 1_556 ?
Ba31 B1AA Ba11 64.44(4) 2_545 1_556 ?
Ba31 B1AA Ba11 155.7(2) 1_455 1_556 ?
Ba33 B1AA Ba11 63.62(11) 1_556 1_556 ?
Ba11 B1AA Ba11 101.76(13) 2_556 1_556 ?
B2A B1AA Ba11 68.30(10) 4 4_556 ?
B2A B1AA Ba11 129.06(6) 2 4_556 ?
B2A B1AA Ba11 129.06(6) . 4_556 ?
Ba31 B1AA Ba11 155.7(2) 4_665 4_556 ?
Ba31 B1AA Ba11 64.44(4) 2_545 4_556 ?
Ba31 B1AA Ba11 64.44(4) 1_455 4_556 ?
Ba33 B1AA Ba11 63.62(11) 1_556 4_556 ?
Ba11 B1AA Ba11 101.76(13) 2_556 4_556 ?
Ba11 B1AA Ba11 101.76(13) 1_556 4_556 ?
B2B B1BB B2B 69.27(17) . 4_665 ?
B2B B1BB B2B 69.27(17) . 2_655 ?
B2B B1BB B2B 69.27(17) 4_665 2_655 ?
B2B B1BB Ba32 138.99(11) . 1_556 ?
B2B B1BB Ba32 138.99(11) 4_665 1_556 ?
B2B B1BB Ba32 138.99(11) 2_655 1_556 ?
B2B B1BB Ba31 69.19(7) . . ?
B2B B1BB Ba31 67.84(7) 4_665 . ?
B2B B1BB Ba31 128.07(19) 2_655 . ?
Ba32 B1BB Ba31 92.94(9) 1_556 . ?
B2B B1BB Ba31 67.84(7) . 2_655 ?
B2B B1BB Ba31 128.07(19) 4_665 2_655 ?
B2B B1BB Ba31 69.19(8) 2_655 2_655 ?
Ba32 B1BB Ba31 92.94(9) 1_556 2_655 ?
Ba31 B1BB Ba31 119.740(16) . 2_655 ?
B2B B1BB Ba31 128.07(19) . 4_665 ?
B2B B1BB Ba31 69.19(7) 4_665 4_665 ?
B2B B1BB Ba31 67.84(7) 2_655 4_665 ?
Ba32 B1BB Ba31 92.94(9) 1_556 4_665 ?
Ba31 B1BB Ba31 119.740(16) . 4_665 ?
Ba31 B1BB Ba31 119.740(16) 2_655 4_665 ?
B2B B1BB Ba11 74.31(8) . 2_656 ?
B2B B1BB Ba11 127.32(8) 4_665 2_656 ?
B2B B1BB Ba11 129.20(8) 2_655 2_656 ?
Ba32 B1BB Ba11 64.69(8) 1_556 2_656 ?
Ba31 B1BB Ba11 64.28(3) . 2_656 ?
Ba31 B1BB Ba11 64.85(3) 2_655 2_656 ?
Ba31 B1BB Ba11 157.62(17) 4_665 2_656 ?
B2B B1BB Ba11 129.20(8) . 1_556 ?
B2B B1BB Ba11 74.31(9) 4_665 1_556 ?
B2B B1BB Ba11 127.32(8) 2_655 1_556 ?
Ba32 B1BB Ba11 64.69(8) 1_556 1_556 ?
Ba31 B1BB Ba11 64.85(3) . 1_556 ?
Ba31 B1BB Ba11 157.62(17) 2_655 1_556 ?
Ba31 B1BB Ba11 64.28(3) 4_665 1_556 ?
Ba11 B1BB Ba11 103.05(9) 2_656 1_556 ?
B2B B1BB Ba11 127.32(8) . 4_666 ?
B2B B1BB Ba11 129.20(8) 4_665 4_666 ?
B2B B1BB Ba11 74.31(8) 2_655 4_666 ?
Ba32 B1BB Ba11 64.69(8) 1_556 4_666 ?
Ba31 B1BB Ba11 157.62(17) . 4_666 ?
Ba31 B1BB Ba11 64.28(3) 2_655 4_666 ?
Ba31 B1BB Ba11 64.85(3) 4_665 4_666 ?
Ba11 B1BB Ba11 103.05(9) 2_656 4_666 ?
Ba11 B1BB Ba11 103.05(9) 1_556 4_666 ?
B2D B1CC B2C 73.60(16) 4_665 . ?
B2D B1CC B2C 73.60(16) 4_665 3 ?
B2C B1CC B2C 73.41(18) . 3 ?
B2D B1CC Ba32 68.42(7) 4_665 3 ?
B2C B1CC Ba32 68.36(7) . 3 ?
B2C B1CC Ba32 131.85(17) 3 3 ?
B2D B1CC Ba32 68.42(7) 4_665 . ?
B2C B1CC Ba32 131.85(17) . . ?
B2C B1CC Ba32 68.36(7) 3 . ?
Ba32 B1CC Ba32 120.14(9) 3 . ?
B2D B1CC Ba31 136.41(15) 4_665 4_664 ?
B2C B1CC Ba31 136.21(11) . 4_664 ?
B2C B1CC Ba31 136.21(11) 3 4_664 ?
Ba32 B1CC Ba31 91.94(9) 3 4_664 ?
Ba32 B1CC Ba31 91.94(9) . 4_664 ?
B2D B1CC Ba33 130.93(18) 4_665 . ?
B2C B1CC Ba33 67.55(9) . . ?
B2C B1CC Ba33 67.55(9) 3 . ?
Ba32 B1CC Ba33 119.72(4) 3 . ?
Ba32 B1CC Ba33 119.72(4) . . ?
Ba31 B1CC Ba33 92.65(10) 4_664 . ?
B2D B1CC Ba11 129.04(6) 4_665 2 ?
B2C B1CC Ba11 71.68(8) . 2 ?
B2C B1CC Ba11 127.81(12) 3 2 ?
Ba32 B1CC Ba11 64.67(3) 3 2 ?
Ba32 B1CC Ba11 156.45(15) . 2 ?
Ba31 B1CC Ba11 64.53(7) 4_664 2 ?
Ba33 B1CC Ba11 63.81(5) . 2 ?
B2D B1CC Ba11 129.04(6) 4_665 . ?
B2C B1CC Ba11 127.81(12) . . ?
B2C B1CC Ba11 71.68(8) 3 . ?
Ba32 B1CC Ba11 156.45(15) 3 . ?
Ba32 B1CC Ba11 64.67(3) . . ?
Ba31 B1CC Ba11 64.53(7) 4_664 . ?
Ba33 B1CC Ba11 63.81(5) . . ?
Ba11 B1CC Ba11 101.75(10) 2 . ?
B1A B2A B1AA 82.6(2) . . ?
B1A B2A B2B 127.25(16) . 4_665 ?
B1AA B2A B2B 131.58(15) . 4_665 ?
B1A B2A B2B 127.25(16) . 3_545 ?
B1AA B2A B2B 131.58(15) . 3_545 ?
B2B B2A B2B 64.56(12) 4_665 3_545 ?
B1A B2A Ba21 72.17(15) . . ?
B1AA B2A Ba21 154.73(19) . . ?
B2B B2A Ba21 67.87(10) 4_665 . ?
B2B B2A Ba21 67.87(10) 3_545 . ?
B1A B2A Ba31 104.83(10) . 4_665 ?
B1AA B2A Ba31 67.39(8) . 4_665 ?
B2B B2A Ba31 68.22(7) 4_665 4_665 ?
B2B B2A Ba31 123.94(13) 3_545 4_665 ?
Ba21 B2A Ba31 118.64(6) . 4_665 ?
B1A B2A Ba31 104.83(10) . 2_545 ?
B1AA B2A Ba31 67.39(8) . 2_545 ?
B2B B2A Ba31 123.94(13) 4_665 2_545 ?
B2B B2A Ba31 68.22(7) 3_545 2_545 ?
Ba21 B2A Ba31 118.64(6) . 2_545 ?
Ba31 B2A Ba31 120.95(13) 4_665 2_545 ?
B1A B2A Ba41 65.04(8) . 2_545 ?
B1AA B2A Ba41 107.57(10) . 2_545 ?
B2B B2A Ba41 119.18(12) 4_665 2_545 ?
B2B B2A Ba41 66.34(7) 3_545 2_545 ?
Ba21 B2A Ba41 61.87(6) . 2_545 ?
Ba31 B2A Ba41 169.61(13) 4_665 2_545 ?
Ba31 B2A Ba41 62.31(2) 2_545 2_545 ?
B1A B2A Ba41 65.04(8) . 4_665 ?
B1AA B2A Ba41 107.57(10) . 4_665 ?
B2B B2A Ba41 66.34(7) 4_665 4_665 ?
B2B B2A Ba41 119.18(12) 3_545 4_665 ?
Ba21 B2A Ba41 61.87(6) . 4_665 ?
Ba31 B2A Ba41 62.31(2) 4_665 4_665 ?
Ba31 B2A Ba41 169.61(13) 2_545 4_665 ?
Ba41 B2A Ba41 112.66(12) 2_545 4_665 ?
B1A B2A Ba11 152.47(19) . 1_556 ?
B1AA B2A Ba11 69.91(15) . 1_556 ?
B2B B2A Ba11 74.70(11) 4_665 1_556 ?
B2B B2A Ba11 74.70(11) 3_545 1_556 ?
Ba21 B2A Ba11 135.35(12) . 1_556 ?
Ba31 B2A Ba11 65.06(7) 4_665 1_556 ?
Ba31 B2A Ba11 65.06(7) 2_545 1_556 ?
Ba41 B2A Ba11 122.71(6) 2_545 1_556 ?
Ba41 B2A Ba11 122.71(6) 4_665 1_556 ?
B1BB B2B B2A 122.36(15) . 2_655 ?
B1BB B2B B1B 101.06(16) . . ?
B2A B2B B1B 125.56(15) 2_655 . ?
B1BB B2B B2B 124.97(9) . 5_765 ?
B2A B2B B2B 57.72(6) 2_655 5_765 ?
B1B B2B B2B 122.47(8) . 5_765 ?
B1BB B2B B2B 55.37(9) . 4_665 ?
B2A B2B B2B 121.42(12) 2_655 4_665 ?
B1B B2B B2B 57.84(8) . 4_665 ?
B2B B2B B2B 179.14(8) 5_765 4_665 ?
B1BB B2B B2B 55.37(9) . 2_655 ?
B2A B2B B2B 176.59(11) 2_655 2_655 ?
B1B B2B B2B 57.84(8) . 2_655 ?
B2B B2B B2B 120.86(8) 5_765 2_655 ?
B2B B2B B2B 60.0 4_665 2_655 ?
B1BB B2B Ba31 67.02(8) . 2_655 ?
B2A B2B Ba31 111.58(12) 2_655 2_655 ?
B1B B2B Ba31 114.96(10) . 2_655 ?
B2B B2B Ba31 64.97(6) 5_765 2_655 ?
B2B B2B Ba31 115.73(9) 4_665 2_655 ?
B2B B2B Ba31 65.43(10) 2_655 2_655 ?
B1BB B2B Ba41 112.91(11) . 2_655 ?
B2A B2B Ba41 115.76(11) 2_655 2_655 ?
B1B B2B Ba41 66.18(6) . 2_655 ?
B2B B2B Ba41 65.18(6) 5_765 2_655 ?
B2B B2B Ba41 115.53(9) 4_665 2_655 ?
B2B B2B Ba41 64.73(10) 2_655 2_655 ?
Ba31 B2B Ba41 62.70(4) 2_655 2_655 ?
B1BB B2B Ba21 169.00(15) . 2_655 ?
B2A B2B Ba21 65.43(10) 2_655 2_655 ?
B1B B2B Ba21 68.23(9) . 2_655 ?
B2B B2B Ba21 65.19(5) 5_765 2_655 ?
B2B B2B Ba21 114.54(6) 4_665 2_655 ?
B2B B2B Ba21 117.22(7) 2_655 2_655 ?
Ba31 B2B Ba21 119.00(8) 2_655 2_655 ?
Ba41 B2B Ba21 65.89(6) 2_655 2_655 ?
B1BB B2B Ba41 112.48(9) . . ?
B2A B2B Ba41 67.85(9) 2_655 . ?
B1B B2B Ba41 65.97(6) . . ?
B2B B2B Ba41 115.05(6) 5_765 . ?
B2B B2B Ba41 64.24(8) 4_665 . ?
B2B B2B Ba41 115.12(7) 2_655 . ?
Ba31 B2B Ba41 178.97(11) 2_655 . ?
Ba41 B2B Ba41 118.30(9) 2_655 . ?
Ba21 B2B Ba41 61.65(6) 2_655 . ?
B1BB B2B Ba31 66.08(7) . . ?
B2A B2B Ba31 65.41(8) 2_655 . ?
B1B B2B Ba31 113.26(8) . . ?
B2B B2B Ba31 115.83(6) 5_765 . ?
B2B B2B Ba31 63.46(8) 4_665 . ?
B2B B2B Ba31 114.10(8) 2_655 . ?
Ba31 B2B Ba31 117.02(10) 2_655 . ?
Ba41 B2B Ba31 178.83(13) 2_655 . ?
Ba21 B2B Ba31 114.97(9) 2_655 . ?
Ba41 B2B Ba31 61.99(4) . . ?
B1BB B2B Ba11 66.39(11) . 2_656 ?
B2A B2B Ba11 64.24(11) 2_655 2_656 ?
B1B B2B Ba11 167.39(14) . 2_656 ?
B2B B2B Ba11 68.67(5) 5_765 2_656 ?
B2B B2B Ba11 111.12(5) 4_665 2_656 ?
B2B B2B Ba11 112.44(7) 2_655 2_656 ?
Ba31 B2B Ba11 62.49(6) 2_655 2_656 ?
Ba41 B2B Ba11 118.79(7) 2_655 2_656 ?
Ba21 B2B Ba11 124.24(11) 2_655 2_656 ?
Ba41 B2B Ba11 116.51(8) . 2_656 ?
Ba31 B2B Ba11 61.52(5) . 2_656 ?
B1CC B2C B1C 94.02(15) . . ?
B1CC B2C B2C 127.04(10) . 5 ?
B1C B2C B2C 125.30(10) . 5 ?
B1CC B2C B2D 126.79(12) . 2 ?
B1C B2C B2D 125.53(12) . 2 ?
B2C B2C B2D 60.13(6) 5 2 ?
B1CC B2C B2C 53.30(9) . 3 ?
B1C B2C B2C 54.27(9) . 3 ?
B2C B2C B2C 120.000(1) 5 3 ?
B2D B2C B2C 179.79(7) 2 3 ?
B1CC B2C B2D 53.10(11) . 4_665 ?
B1C B2C B2D 54.59(10) . 4_665 ?
B2C B2C B2D 179.85(6) 5 4_665 ?
B2D B2C B2D 119.83(9) 2 4_665 ?
B2C B2C B2D 60.03(5) 3 4_665 ?
B1CC B2C Ba22 163.87(15) . . ?
B1C B2C Ba22 69.86(10) . . ?
B2C B2C Ba22 66.18(5) 5 . ?
B2D B2C Ba22 66.17(8) 2 . ?
B2C B2C Ba22 113.70(6) 3 . ?
B2D B2C Ba22 113.68(8) 4_665 . ?
B1CC B2C Ba33 67.24(9) . . ?
B1C B2C Ba33 110.50(11) . . ?
B2C B2C Ba33 66.38(6) 5 . ?
B2D B2C Ba33 117.52(9) 2 . ?
B2C B2C Ba33 62.68(6) 3 . ?
B2D B2C Ba33 113.73(8) 4_665 . ?
Ba22 B2C Ba33 117.73(8) . . ?
B1CC B2C Ba32 66.50(8) . 3 ?
B1C B2C Ba32 111.41(11) . 3 ?
B2C B2C Ba32 117.20(6) 5 3 ?
B2D B2C Ba32 66.45(8) 2 3 ?
B2C B2C Ba32 113.53(6) 3 3 ?
B2D B2C Ba32 62.86(7) 4_665 3 ?
Ba22 B2C Ba32 118.25(8) . 3 ?
Ba33 B2C Ba32 118.19(9) . 3 ?
B1CC B2C Ba42 110.52(11) . 3 ?
B1C B2C Ba42 66.09(8) . 3 ?
B2C B2C Ba42 117.03(5) 5 3 ?
B2D B2C Ba42 66.41(8) 2 3 ?
B2C B2C Ba42 113.39(6) 3 3 ?
B2D B2C Ba42 62.86(7) 4_665 3 ?
Ba22 B2C Ba42 63.49(5) . 3 ?
Ba33 B2C Ba42 176.06(11) . 3 ?
Ba32 B2C Ba42 62.59(5) 3 3 ?
B1CC B2C Ba43 111.55(11) . . ?
B1C B2C Ba43 64.88(9) . . ?
B2C B2C Ba43 66.84(5) 5 . ?
B2D B2C Ba43 116.78(9) 2 . ?
B2C B2C Ba43 63.22(6) 3 . ?
B2D B2C Ba43 113.10(8) 4_665 . ?
Ba22 B2C Ba43 62.59(5) . . ?
Ba33 B2C Ba43 63.04(5) . . ?
Ba32 B2C Ba43 175.96(11) 3 . ?
Ba42 B2C Ba43 115.90(8) 3 . ?
B1CC B2C Ba11 67.89(10) . 2 ?
B1C B2C Ba11 161.88(13) . 2 ?
B2C B2C Ba11 69.12(5) 5 2 ?
B2D B2C Ba11 69.78(8) 2 2 ?
B2C B2C Ba11 110.42(5) 3 2 ?
B2D B2C Ba11 111.02(8) 4_665 2 ?
Ba22 B2C Ba11 128.24(10) . 2 ?
Ba33 B2C Ba11 62.71(5) . 2 ?
Ba32 B2C Ba11 63.23(5) 3 2 ?
Ba42 B2C Ba11 119.88(8) 3 2 ?
Ba43 B2C Ba11 119.74(8) . 2 ?
B1CC B2D B1C 93.80(18) 2_655 2_655 ?
B1CC B2D B2C 126.47(12) 2_655 4 ?
B1C B2D B2C 126.21(13) 2_655 4 ?
B1CC B2D B2C 126.47(12) 2_655 3 ?
B1C B2D B2C 126.21(13) 2_655 3 ?
B2C B2D B2C 59.73(11) 4 3 ?
B1CC B2D B2C 53.30(10) 2_655 5_655 ?
B1C B2D B2C 54.12(11) 2_655 5_655 ?
B2C B2D B2C 179.67(12) 4 5_655 ?
B2C B2D B2C 120.16(9) 3 5_655 ?
B1CC B2D B2C 53.30(10) 2_655 2_655 ?
B1C B2D B2C 54.12(11) 2_655 2_655 ?
B2C B2D B2C 120.16(9) 4 2_655 ?
B2C B2D B2C 179.67(12) 3 2_655 ?
B2C B2D B2C 59.94(11) 5_655 2_655 ?
B1CC B2D Ba22 164.70(17) 2_655 3 ?
B1C B2D Ba22 70.90(13) 2_655 3 ?
B2C B2D Ba22 66.01(8) 4 3 ?
B2C B2D Ba22 66.01(8) 3 3 ?
B2C B2D Ba22 114.26(9) 5_655 3 ?
B2C B2D Ba22 114.26(9) 2_655 3 ?
B1CC B2D Ba32 66.56(7) 2_655 3_545 ?
B1C B2D Ba32 111.00(9) 2_655 3_545 ?
B2C B2D Ba32 66.45(7) 4 3_545 ?
B2C B2D Ba32 116.87(10) 3 3_545 ?
B2C B2D Ba32 113.46(10) 5_655 3_545 ?
B2C B2D Ba32 62.86(7) 2_655 3_545 ?
Ba22 B2D Ba32 118.13(6) 3 3_545 ?
B1CC B2D Ba32 66.56(7) 2_655 . ?
B1C B2D Ba32 111.00(9) 2_655 . ?
B2C B2D Ba32 116.87(10) 4 . ?
B2C B2D Ba32 66.45(7) 3 . ?
B2C B2D Ba32 62.86(7) 5_655 . ?
B2C B2D Ba32 113.46(10) 2_655 . ?
Ba22 B2D Ba32 118.13(6) 3 . ?
Ba32 B2D Ba32 117.53(11) 3_545 . ?
B1CC B2D Ba42 110.94(8) 2_655 . ?
B1C B2D Ba42 66.08(7) 2_655 . ?
B2C B2D Ba42 116.96(10) 4 . ?
B2C B2D Ba42 66.73(7) 3 . ?
B2C B2D Ba42 63.13(7) 5_655 . ?
B2C B2D Ba42 113.54(10) 2_655 . ?
Ba22 B2D Ba42 63.53(5) 3 . ?
Ba32 B2D Ba42 176.33(13) 3_545 . ?
Ba32 B2D Ba42 62.68(2) . . ?
B1CC B2D Ba42 110.94(8) 2_655 3_545 ?
B1C B2D Ba42 66.08(7) 2_655 3_545 ?
B2C B2D Ba42 66.73(7) 4 3_545 ?
B2C B2D Ba42 116.96(10) 3 3_545 ?
B2C B2D Ba42 113.54(10) 5_655 3_545 ?
B2C B2D Ba42 63.13(7) 2_655 3_545 ?
Ba22 B2D Ba42 63.53(5) 3 3_545 ?
Ba32 B2D Ba42 62.68(2) 3_545 3_545 ?
Ba32 B2D Ba42 176.33(13) . 3_545 ?
Ba42 B2D Ba42 116.86(10) . 3_545 ?
B3C B3A B3C 108.51(15) 2_665 3_455 ?
B3C B3A B3C 108.51(15) 2_665 1_545 ?
B3C B3A B3C 108.51(15) 3_455 1_545 ?
B3C B3A B1A 110.42(14) 2_665 . ?
B3C B3A B1A 110.42(14) 3_455 . ?
B3C B3A B1A 110.42(14) 1_545 . ?
B3C B3A Ba21 71.40(4) 2_665 . ?
B3C B3A Ba21 179.8(2) 3_455 . ?
B3C B3A Ba21 71.40(4) 1_545 . ?
B1A B3A Ba21 69.75(10) . . ?
B3C B3A Ba21 71.40(4) 2_665 2 ?
B3C B3A Ba21 71.40(4) 3_455 2 ?
B3C B3A Ba21 179.8(2) 1_545 2 ?
B1A B3A Ba21 69.75(10) . 2 ?
Ba21 B3A Ba21 108.68(10) . 2 ?
B3C B3A Ba21 179.8(2) 2_665 4 ?
B3C B3A Ba21 71.40(4) 3_455 4 ?
B3C B3A Ba21 71.40(4) 1_545 4 ?
B1A B3A Ba21 69.75(10) . 4 ?
Ba21 B3A Ba21 108.68(10) . 4 ?
Ba21 B3A Ba21 108.68(10) 2 4 ?
B3C B3A Ba43 69.58(14) 2_665 . ?
B3C B3A Ba43 69.58(14) 3_455 . ?
B3C B3A Ba43 69.58(14) 1_545 . ?
B1A B3A Ba43 180.000(1) . . ?
Ba21 B3A Ba43 110.25(10) . . ?
Ba21 B3A Ba43 110.25(10) 2 . ?
Ba21 B3A Ba43 110.25(10) 4 . ?
B3C B3B B3B 128.34(14) 1_655 2_655 ?
B3C B3B B3B 165.64(14) 1_655 4_665 ?
B3B B3B B3B 60.000(1) 2_655 4_665 ?
B3C B3B B1B 130.62(16) 1_655 . ?
B3B B3B B1B 62.55(7) 2_655 . ?
B3B B3B B1B 62.55(7) 4_665 . ?
B3C B3B B3B 50.62(8) 1_655 5_765 ?
B3B B3B B3B 178.93(8) 2_655 5_765 ?
B3B B3B B3B 121.07(8) 4_665 5_765 ?
B1B B3B B3B 117.77(8) . 5_765 ?
B3C B3B Ba21 73.98(10) 1_655 4_665 ?
B3B B3B Ba21 67.87(9) 2_655 4_665 ?
B3B B3B Ba21 119.82(8) 4_665 4_665 ?
B1B B3B Ba21 68.27(7) . 4_665 ?
B3B B3B Ba21 111.21(5) 5_765 4_665 ?
B3C B3B Ba41 68.85(10) 1_655 2_655 ?
B3B B3B Ba41 117.85(7) 2_655 2_655 ?
B3B B3B Ba41 119.74(6) 4_665 2_655 ?
B1B B3B Ba41 65.98(9) . 2_655 ?
B3B B3B Ba41 61.78(5) 5_765 2_655 ?
Ba21 B3B Ba41 62.39(6) 4_665 2_655 ?
B3C B3B Ba21 110.32(11) 1_655 2_655 ?
B3B B3B Ba21 119.05(9) 2_655 2_655 ?
B3B B3B Ba21 66.98(10) 4_665 2_655 ?
B1B B3B Ba21 67.94(6) . 2_655 ?
B3B B3B Ba21 61.85(5) 5_765 2_655 ?
Ba21 B3B Ba21 122.17(11) 4_665 2_655 ?
Ba41 B3B Ba21 66.29(6) 2_655 2_655 ?
B3C B3B Ba42 103.02(12) 1_655 . ?
B3B B3B Ba42 67.92(4) 2_655 . ?
B3B B3B Ba42 67.92(4) 4_665 . ?
B1B B3B Ba42 122.11(12) . . ?
B3B B3B Ba42 112.33(5) 5_765 . ?
Ba21 B3B Ba42 117.62(7) 4_665 . ?
Ba41 B3B Ba42 171.75(10) 2_655 . ?
Ba21 B3B Ba42 117.02(8) 2_655 . ?
B3C B3B B1C 48.38(12) 1_655 4_665 ?
B3B B3B B1C 117.01(8) 2_655 4_665 ?
B3B B3B B1C 118.58(9) 4_665 4_665 ?
B1B B3B B1C 178.56(10) . 4_665 ?
B3B B3B B1C 62.64(6) 5_765 4_665 ?
Ba21 B3B B1C 110.29(9) 4_665 4_665 ?
Ba41 B3B B1C 113.55(10) 2_655 4_665 ?
Ba21 B3B B1C 113.23(8) 2_655 4_665 ?
Ba42 B3B B1C 58.32(7) . 4_665 ?
B3C B3B Ba22 96.99(13) 1_655 1_655 ?
B3B B3B Ba22 118.16(9) 2_655 1_655 ?
B3B B3B Ba22 69.06(9) 4_665 1_655 ?
B1B B3B Ba22 120.33(8) . 1_655 ?
B3B B3B Ba22 62.68(5) 5_765 1_655 ?
Ba21 B3B Ba22 170.78(10) 4_665 1_655 ?
Ba41 B3B Ba22 116.62(7) 2_655 1_655 ?
Ba21 B3B Ba22 62.26(4) 2_655 1_655 ?
Ba42 B3B Ba22 61.89(6) . 1_655 ?
B1C B3B Ba22 61.12(7) 4_665 1_655 ?
B3C B3B Ba22 64.35(7) 1_655 2_665 ?
B3B B3B Ba22 67.48(9) 2_655 2_665 ?
B3B B3B Ba22 116.87(8) 4_665 2_665 ?
B1B B3B Ba22 119.07(8) . 2_665 ?
B3B B3B Ba22 111.66(5) 5_765 2_665 ?
Ba21 B3B Ba22 62.07(4) 4_665 2_665 ?
Ba41 B3B Ba22 114.18(8) 2_655 2_665 ?
Ba21 B3B Ba22 172.82(10) 2_655 2_665 ?
Ba42 B3B Ba22 61.50(6) . 2_665 ?
B1C B3B Ba22 59.74(6) 4_665 2_665 ?
Ba22 B3B Ba22 112.66(10) 1_655 2_665 ?
B3B B3C B3B 78.75(16) 1_455 5_665 ?
B3B B3C B3A 129.40(14) 1_455 1_565 ?
B3B B3C B3A 129.40(14) 5_665 1_565 ?
B3B B3C B1C 85.39(15) 1_455 4_565 ?
B3B B3C B1C 85.39(15) 5_665 4_565 ?
B3A B3C B1C 130.8(2) 1_565 4_565 ?
B3B B3C Ba22 72.58(6) 1_455 2_565 ?
B3B B3C Ba22 143.71(16) 5_665 2_565 ?
B3A B3C Ba22 86.53(10) 1_565 2_565 ?
B1C B3C Ba22 70.76(8) 4_565 2_565 ?
B3B B3C Ba22 143.71(16) 1_455 3_565 ?
B3B B3C Ba22 72.58(6) 5_665 3_565 ?
B3A B3C Ba22 86.53(10) 1_565 3_565 ?
B1C B3C Ba22 70.76(8) 4_565 3_565 ?
Ba22 B3C Ba22 121.20(12) 2_565 3_565 ?
B3B B3C Ba41 67.60(10) 1_455 2 ?
B3B B3C Ba41 67.60(10) 5_665 2 ?
B3A B3C Ba41 84.74(16) 1_565 2 ?
B1C B3C Ba41 144.50(16) 4_565 2 ?
Ba22 B3C Ba41 118.66(6) 2_565 2 ?
Ba22 B3C Ba41 118.66(6) 3_565 2 ?
B3B B3C Ba43 130.81(10) 1_455 1_565 ?
B3B B3C Ba43 130.81(10) 5_665 1_565 ?
B3A B3C Ba43 67.08(15) 1_565 1_565 ?
B1C B3C Ba43 63.69(11) 4_565 1_565 ?
Ba22 B3C Ba43 61.82(6) 2_565 1_565 ?
Ba22 B3C Ba43 61.82(6) 3_565 1_565 ?
Ba41 B3C Ba43 151.81(13) 2 1_565 ?
B3B B3C Ba21 123.36(12) 1_455 1_565 ?
B3B B3C Ba21 63.81(7) 5_665 1_565 ?
B3A B3C Ba21 65.69(9) 1_565 1_565 ?
B1C B3C Ba21 128.63(5) 4_565 1_565 ?
Ba22 B3C Ba21 152.16(12) 2_565 1_565 ?
Ba22 B3C Ba21 61.52(3) 3_565 1_565 ?
Ba41 B3C Ba21 59.67(6) 2 1_565 ?
Ba43 B3C Ba21 105.77(7) 1_565 1_565 ?
B3B B3C Ba21 63.81(7) 1_455 4_565 ?
B3B B3C Ba21 123.36(12) 5_665 4_565 ?
B3A B3C Ba21 65.69(9) 1_565 4_565 ?
B1C B3C Ba21 128.63(5) 4_565 4_565 ?
Ba22 B3C Ba21 61.52(3) 2_565 4_565 ?
Ba22 B3C Ba21 152.16(12) 3_565 4_565 ?
Ba41 B3C Ba21 59.67(6) 2 4_565 ?
Ba43 B3C Ba21 105.77(7) 1_565 4_565 ?
Ba21 B3C Ba21 102.75(10) 1_565 4_565 ?

loop_
_geom_bond_atom_site_label_1
_geom_bond_atom_site_label_2
_geom_bond_distance
_geom_bond_site_symmetry_2
_geom_bond_publ_flag
Ba11 B2A 3.844(5) 1_554 ?
Ba11 B1AA 3.885(4) 1_554 ?
Ba11 B1CC 3.886(3) . ?
Ba11 B1CC 3.886(3) 4 ?
Ba11 B1BB 3.918(3) 3_544 ?
Ba11 B1BB 3.918(3) 1_554 ?
Ba11 Ba33 3.9328(13) . ?
Ba11 Ba31 3.9704(12) 2_544 ?
Ba11 Ba31 3.9704(12) 4_664 ?
Ba11 Ba32 3.9725(12) . ?
Ba11 Ba32 3.9725(12) 3_545 ?
Ba11 B2C 3.982(4) 3 ?
Ba21 B2A 3.504(5) . ?
Ba21 B3B 3.529(3) 5_655 ?
Ba21 B3B 3.529(3) 2_655 ?
Ba21 B3B 3.552(3) 4_665 ?
Ba21 B3B 3.552(3) 3_545 ?
Ba21 B2B 3.569(4) 4_665 ?
Ba21 B2B 3.569(4) 3_545 ?
Ba21 B3A 3.635(3) . ?
Ba21 Ba41 3.6639(6) 2_545 ?
Ba21 Ba41 3.6639(6) 4_665 ?
Ba21 B1B 3.6665(14) 3_545 ?
Ba21 B1B 3.6665(14) . ?
Ba22 B3C 3.488(2) 3_455 ?
Ba22 B3C 3.488(2) 2_665 ?
Ba22 B2C 3.514(3) 5 ?
Ba22 B2C 3.514(3) . ?
Ba22 B2D 3.518(4) 2 ?
Ba22 B3B 3.651(3) 5_665 ?
Ba22 B3B 3.651(3) 1_455 ?
Ba22 B1C 3.655(2) 2 ?
Ba22 B1C 3.655(2) . ?
Ba22 B3B 3.691(3) 6_565 ?
Ba22 B3B 3.691(3) 4_565 ?
Ba22 Ba43 3.7008(9) . ?
Ba31 B1BB 3.5175(5) . ?
Ba31 B1BB 3.5175(5) 3_545 ?
Ba31 B2A 3.522(2) 2_655 ?
Ba31 B2A 3.522(2) 4_655 ?
Ba31 B1CC 3.531(5) 2_656 ?
Ba31 B2B 3.538(3) 3_545 ?
Ba31 B2B 3.538(3) 4_665 ?
Ba31 B1AA 3.5413(8) 1_655 ?
Ba31 B2B 3.597(3) 6 ?
Ba31 B2B 3.597(3) . ?
Ba31 Ba41 3.6964(14) . ?
Ba31 Ba11 3.9704(13) 2_656 ?
Ba32 B1BB 3.474(6) 1_554 ?
Ba32 B1CC 3.5191(16) 2_655 ?
Ba32 B1CC 3.5191(16) 4_665 ?
Ba32 B1CC 3.5191(16) . ?
Ba32 B2D 3.567(2) 2_655 ?
Ba32 B2D 3.567(2) . ?
Ba32 B2D 3.567(2) 4_665 ?
Ba32 B2C 3.567(3) 5_655 ?
Ba32 B2C 3.567(3) 6_665 ?
Ba32 B2C 3.567(3) 3 ?
Ba32 Ba42 3.7167(15) . ?
Ba33 B1CC 3.534(3) . ?
Ba33 B1CC 3.534(3) 4 ?
Ba33 B1CC 3.534(3) 2 ?
Ba33 B2C 3.542(3) . ?
Ba33 B2C 3.542(3) 3 ?
Ba33 B2C 3.542(3) 6 ?
Ba33 B2C 3.542(3) 2 ?
Ba33 B2C 3.542(3) 5 ?
Ba33 B2C 3.542(3) 4 ?
Ba33 B1AA 3.557(8) 1_554 ?
Ba33 Ba43 3.738(2) . ?
Ba33 Ba11 3.9328(13) 4 ?
Ba41 B1A 3.4868(9) 1_655 ?
Ba41 B3B 3.545(4) 3_545 ?
Ba41 B3B 3.545(4) 4_665 ?
Ba41 B2B 3.566(3) 4_665 ?
Ba41 B2B 3.566(3) 3_545 ?
Ba41 B1B 3.5709(8) . ?
Ba41 B1B 3.5709(8) 3_545 ?
Ba41 B3C 3.576(4) 3 ?
Ba41 B2B 3.581(3) . ?
Ba41 B2B 3.581(3) 6 ?
Ba41 B2A 3.621(2) 2_655 ?
Ba41 B2A 3.621(2) 4_655 ?
Ba42 B1C 3.5393(16) 2_655 ?
Ba42 B1C 3.5393(16) 4_665 ?
Ba42 B1C 3.5393(16) . ?
Ba42 B2D 3.5795(19) . ?
Ba42 B2D 3.5795(19) 2_655 ?
Ba42 B2D 3.5795(19) 4_665 ?
Ba42 B2C 3.588(3) 5_655 ?
Ba42 B2C 3.588(3) 3 ?
Ba42 B2C 3.588(3) 6_665 ?
Ba42 B3B 3.616(4) 4_665 ?
Ba42 B3B 3.616(4) . ?
Ba42 B3B 3.616(4) 2_655 ?
Ba42 Ba22 3.7370(6) 1_655 ?
Ba42 Ba22 3.7370(6) 3 ?
Ba42 Ba22 3.7370(6) 2_665 ?
Ba43 B1C 3.498(3) . ?
Ba43 B1C 3.498(3) 4 ?
Ba43 B1C 3.498(3) 2 ?
Ba43 B2C 3.608(3) 6 ?
Ba43 B2C 3.608(3) 2 ?
Ba43 B2C 3.608(3) 3 ?
Ba43 B2C 3.608(3) 5 ?
Ba43 B2C 3.608(3) 4 ?
Ba43 B2C 3.608(3) . ?
Ba43 B3A 3.644(7) . ?
Ba43 Ba22 3.7008(9) 3 ?
B1A B2A 2.703(7) 2 ?
B1A B2A 2.703(7) . ?
B1A B2A 2.703(7) 4 ?
B1A B3A 2.727(10) . ?
B1A Ba41 3.4868(9) 4_665 ?
B1A Ba41 3.4868(9) 2_545 ?
B1A Ba41 3.4868(9) 1_455 ?
B1A Ba21 3.713(3) 4 ?
B1A Ba21 3.713(3) 2 ?
B1B B2B 2.892(6) . ?
B1B B2B 2.892(6) 4_665 ?
B1B B2B 2.892(6) 2_655 ?
B1B B3B 2.948(6) 4_665 ?
B1B B3B 2.948(6) . ?
B1B B3B 2.948(6) 2_655 ?
B1B Ba41 3.5709(8) 2_655 ?
B1B Ba41 3.5709(8) 4_665 ?
B1B Ba21 3.6665(14) 2_655 ?
B1B Ba21 3.6665(14) 4_665 ?
B1C B3C 2.736(7) 2_665 ?
B1C B2C 2.783(6) 3 ?
B1C B2C 2.783(6) . ?
B1C B2D 2.800(6) 4_665 ?
B1C Ba42 3.5393(16) 3 ?
B1C B3B 3.647(6) 6_565 ?
B1C B3B 3.647(6) 2_655 ?
B1C Ba22 3.655(2) 3 ?
B1C Ba22 3.711(4) 2_665 ?
B1AA B2A 2.757(7) 4 ?
B1AA B2A 2.757(7) 2 ?
B1AA B2A 2.757(7) . ?
B1AA Ba31 3.5413(8) 4_665 ?
B1AA Ba31 3.5413(8) 2_545 ?
B1AA Ba31 3.5413(8) 1_455 ?
B1AA Ba33 3.557(8) 1_556 ?
B1AA Ba11 3.885(4) 2_556 ?
B1AA Ba11 3.885(4) 1_556 ?
B1AA Ba11 3.885(4) 4_556 ?
B1BB B2B 2.708(6) . ?
B1BB B2B 2.708(6) 4_665 ?
B1BB B2B 2.708(6) 2_655 ?
B1BB Ba32 3.474(6) 1_556 ?
B1BB Ba31 3.5175(5) 2_655 ?
B1BB Ba31 3.5175(5) 4_665 ?
B1BB Ba11 3.918(3) 2_656 ?
B1BB Ba11 3.918(3) 1_556 ?
B1BB Ba11 3.918(3) 4_666 ?
B1CC B2D 2.713(6) 4_665 ?
B1CC B2C 2.720(5) . ?
B1CC B2C 2.720(5) 3 ?
B1CC Ba32 3.5191(16) 3 ?
B1CC Ba31 3.531(5) 4_664 ?
B1CC Ba11 3.886(3) 2 ?
B2A B1A 2.703(7) . ?
B2A B1AA 2.757(7) . ?
B2A B2B 2.804(6) 4_665 ?
B2A B2B 2.804(6) 3_545 ?
B2A Ba31 3.522(2) 4_665 ?
B2A Ba31 3.522(2) 2_545 ?
B2A Ba41 3.621(2) 2_545 ?
B2A Ba41 3.621(2) 4_665 ?
B2A Ba11 3.844(5) 1_556 ?
B2B B1BB 2.708(6) . ?
B2B B2A 2.804(6) 2_655 ?
B2B B1B 2.892(6) . ?
B2B B2B 2.995(7) 5_765 ?
B2B B2B 3.078(7) 4_665 ?
B2B B2B 3.078(7) 2_655 ?
B2B Ba31 3.538(3) 2_655 ?
B2B Ba41 3.566(3) 2_655 ?
B2B Ba21 3.569(4) 2_655 ?
B2B Ba11 4.117(4) 2_656 ?
B2C B2C 2.839(7) 5 ?
B2C B2D 2.850(6) 2 ?
B2C B2C 3.251(7) 3 ?
B2C B2D 3.254(6) 4_665 ?
B2C Ba32 3.567(3) 3 ?
B2C Ba42 3.588(3) 3 ?
B2C Ba11 3.982(4) 2 ?
B2D B1CC 2.713(6) 2_655 ?
B2D B1C 2.800(6) 2_655 ?
B2D B2C 2.850(6) 4 ?
B2D B2C 2.850(6) 3 ?
B2D B2C 3.254(6) 5_655 ?
B2D B2C 3.254(6) 2_655 ?
B2D Ba22 3.518(4) 3 ?
B2D Ba32 3.567(2) 3_545 ?
B2D Ba42 3.5795(19) 3_545 ?
B3A B3C 2.715(5) 2_665 ?
B3A B3C 2.715(5) 3_455 ?
B3A B3C 2.715(5) 1_545 ?
B3A Ba21 3.635(3) 2 ?
B3A Ba21 3.635(3) 4 ?
B3B B3C 2.642(4) 1_655 ?
B3B B3B 2.719(6) 2_655 ?
B3B B3B 2.719(6) 4_665 ?
B3B B3B 3.352(6) 5_765 ?
B3B Ba21 3.529(3) 4_665 ?
B3B Ba41 3.545(4) 2_655 ?
B3B Ba21 3.552(3) 2_655 ?
B3B B1C 3.647(6) 4_665 ?
B3B Ba22 3.651(3) 1_655 ?
B3B Ba22 3.691(3) 2_665 ?
B3C B3B 2.642(4) 1_455 ?
B3C B3B 2.642(4) 5_665 ?
B3C B3A 2.715(5) 1_565 ?
B3C B1C 2.736(7) 4_565 ?
B3C Ba22 3.488(2) 2_565 ?
B3C Ba22 3.488(2) 3_565 ?
B3C Ba41 3.576(4) 2 ?
B3C Ba43 3.708(4) 1_565 ?
B3C Ba21 3.780(3) 1_565 ?
B3C Ba21 3.780(3) 4_565 ?
